data_7127769
loop_
_publ_author_name
'Wang, Sisi'
'Wang, Zhaoli'
'Gao, Hu'
'Jiang, Liang'
'Liu, Hui'
'Wu, Fan'
'Zhao, Yue'
'Chan, Kin Shing'
'Shen, Zhen'

_publ_section_title
;
 Highly regioselective palladium-catalyzed domino reaction for
 post-functionalization of BODIPY.
;
_journal_issue 14
_journal_name_full 'Chemical communications (Cambridge, England)'
_journal_page_first 1758
_journal_page_last 1761
_journal_paper_doi 10.1039/d0cc08163a
_journal_volume 57
_journal_year 2021
_chemical_formula_moiety '2(C68 H71 B F2 N2)'
_chemical_formula_sum 'C136 H142 B2 F4 N4'
_chemical_formula_weight 1930.15
_space_group_crystal_system triclinic
_space_group_IT_number 2
_space_group_name_Hall '-P 1'
_space_group_name_H-M_alt 'P -1'
_atom_sites_solution_hydrogens mixed
_audit_creation_date 2019-11-17
_audit_creation_method
;
Olex2 1.3
(compiled 2019.09.11 svn.r3662 for OlexSys, GUI svn.r5938)
;
_audit_update_record
;
2020-11-27 deposited with the CCDC.	2021-01-02 downloaded from the CCDC.
;
_cell_angle_alpha 90.149(2)
_cell_angle_beta 91.366(2)
_cell_angle_gamma 90.205(2)
_cell_formula_units_Z 2
_cell_length_a 15.7803(6)
_cell_length_b 16.9989(6)
_cell_length_c 21.4911(8)
_cell_measurement_reflns_used 9746
_cell_measurement_temperature 189.99
_cell_measurement_theta_max 52.82
_cell_measurement_theta_min 2.89
_cell_volume 5763.2(4)
_computing_cell_refinement 'SAINT V8.38A (?, 2016)'
_computing_data_reduction 'SAINT V8.38A (?, 2016)'
_computing_molecular_graphics 'Olex2 1.3 (Dolomanov et al., 2009)'
_computing_publication_material 'Olex2 1.3 (Dolomanov et al., 2009)'
_computing_structure_refinement 'ShelXL 2018/1 (Sheldrick, 2015)'
_computing_structure_solution 'SHELXT 2014/5 (Sheldrick, 2014)'
_diffrn_ambient_temperature 189.99
_diffrn_measured_fraction_theta_full 0.997
_diffrn_measured_fraction_theta_max 0.987
_diffrn_measurement_device_type "'Bruker d8 venture"
_diffrn_measurement_method '\f and \w scans'
_diffrn_radiation_type GaK\a
_diffrn_radiation_wavelength 1.34138
_diffrn_reflns_av_R_equivalents 0.0888
_diffrn_reflns_av_unetI/netI 0.0827
_diffrn_reflns_Laue_measured_fraction_full 0.997
_diffrn_reflns_Laue_measured_fraction_max 0.987
_diffrn_reflns_limit_h_max 18
_diffrn_reflns_limit_h_min -18
_diffrn_reflns_limit_k_max 19
_diffrn_reflns_limit_k_min -19
_diffrn_reflns_limit_l_max 24
_diffrn_reflns_limit_l_min -24
_diffrn_reflns_number 62166
_diffrn_reflns_point_group_measured_fraction_full 0.997
_diffrn_reflns_point_group_measured_fraction_max 0.987
_diffrn_reflns_theta_full 51.248
_diffrn_reflns_theta_max 51.248
_diffrn_reflns_theta_min 2.261
_diffrn_standards_number 0
_exptl_absorpt_coefficient_mu 0.337
_exptl_absorpt_correction_T_max 0.7505
_exptl_absorpt_correction_T_min 0.5582
_exptl_absorpt_correction_type multi-scan
_exptl_absorpt_process_details
'SADABS-2016/2 (Bruker,2016/2) was used for absorption correction. wR2(int) was 0.1531 before and 0.0889 after correction. The Ratio of minimum to maximum transmission is 0.7438. The \l/2 correction factor is Not present.'
_exptl_crystal_colour 'light colourless'
_exptl_crystal_colour_modifier light
_exptl_crystal_colour_primary colourless
_exptl_crystal_density_diffrn 1.112
_exptl_crystal_description block
_exptl_crystal_F_000 2064
_exptl_crystal_size_max 0.06
_exptl_crystal_size_mid 0.05
_exptl_crystal_size_min 0.05
_refine_diff_density_max 0.364
_refine_diff_density_min -0.426
_refine_diff_density_rms 0.059
_refine_ls_extinction_method none
_refine_ls_goodness_of_fit_ref 1.047
_refine_ls_hydrogen_treatment constr
_refine_ls_matrix_type full
_refine_ls_number_parameters 1506
_refine_ls_number_reflns 18381
_refine_ls_number_restraints 444
_refine_ls_restrained_S_all 1.041
_refine_ls_R_factor_all 0.1041
_refine_ls_R_factor_gt 0.0732
_refine_ls_shift/su_max 0.000
_refine_ls_shift/su_mean 0.000
_refine_ls_structure_factor_coef Fsqd
_refine_ls_weighting_details 'w=1/[\s^2^(Fo^2^)+(0.1325P)^2^+1.6180P] where P=(Fo^2^+2Fc^2^)/3'
_refine_ls_weighting_scheme calc
_refine_ls_wR_factor_gt 0.1943
_refine_ls_wR_factor_ref 0.2243
_reflns_Friedel_coverage 0.000
_reflns_number_gt 13040
_reflns_number_total 18381
_reflns_threshold_expression 'I > 2\s(I)'
_cod_data_source_file d0cc08163a2.cif
_cod_data_source_block 20191031zh_shenzhen_wss817_0m_a
_cod_depositor_comments 'Adding full bibliography for 7127767--7127769.cif.'
_cod_database_code 7127769
_shelx_shelxl_version_number 2018/1
_shelx_space_group_comment
;
The symmetry employed for this shelxl refinement is uniquely defined
by the following loop, which should always be used as a source of
symmetry information in preference to the above space-group names.
They are only intended as comments.
;
_shelx_estimated_absorpt_t_max 0.983
_shelx_estimated_absorpt_t_min 0.980
_olex2_refinement_description
;
1. Twinned data refinement
 Scales: 0.8690(11)
 0.1310(11)
2. Fixed Uiso
 At 1.2 times of:
  All C(H) groups
 At 1.5 times of:
  All C(H,H,H) groups
3. Restrained distances
 C10-C02V
 1.5 with sigma of 0.02
 C8-C10
 1.5 with sigma of 0.02
 C7-C10
 1.5 with sigma of 0.02
 C18-C035
 1.5 with sigma of 0.02
 C18-C03T
 1.5 with sigma of 0.02
 C19-C18
 1.5 with sigma of 0.02
4. Uiso/Uaniso restraints and constraints
C4 \\sim C6 \\sim C5 \\sim C3 \\sim C1 \\sim C2 \\sim C03H: within 1.7A with
sigma of 0.01 and sigma for terminal atoms of 0.02 within 1.7A
C03O \\sim C03W \\sim C03Y \\sim C03Z \\sim C8 \\sim C7 \\sim C10 \\sim C14:
within 1.7A with sigma of 0.01 and sigma for terminal atoms of 0.02 within 1.7A
C11 \\sim C02W \\sim C12 \\sim C13 \\sim C9 \\sim C02M \\sim C02P \\sim C022
\\sim C00I \\sim C00R: within 1.7A with sigma of 0.01 and sigma for terminal
atoms of 0.02 within 1.7A
C014 \\sim C01O \\sim C02F \\sim C02G \\sim C02S \\sim C037 \\sim C15 \\sim C16
\\sim C17 \\sim C20: within 1.7A with sigma of 0.01 and sigma for terminal
atoms of 0.02 within 1.7A
C03K \\sim C03T \\sim C03V \\sim C03X \\sim C18 \\sim C21 \\sim C19 \\sim C24:
within 1.7A with sigma of 0.01 and sigma for terminal atoms of 0.02 within 1.7A
5. Others
 Sof(C4)=Sof(H4A)=Sof(H4B)=Sof(H4C)=Sof(C5)=Sof(H5A)=Sof(H5B)=Sof(H5C)=Sof(C6)=
 Sof(H6A)=Sof(H6B)=Sof(H6C)=1-FVAR(1)
 Sof(C1)=Sof(H1A)=Sof(H1B)=Sof(H1C)=Sof(C2)=Sof(H2A)=Sof(H2B)=Sof(H2C)=Sof(C3)=
 Sof(H3A)=Sof(H3B)=Sof(H3C)=FVAR(1)
 Sof(C8)=Sof(H8A)=Sof(H8B)=Sof(H8C)=Sof(C7)=Sof(H7A)=Sof(H7B)=Sof(H7C)=
 Sof(C10)=Sof(C14)=Sof(H14A)=Sof(H14B)=Sof(H14C)=1-FVAR(2)
 Sof(C03O)=Sof(C03W)=Sof(H10)=Sof(HR)=Sof(HS)=Sof(C03Y)=Sof(H11)=Sof(HV)=
 Sof(HW)=Sof(C03Z)=Sof(H12)=Sof(HX)=Sof(HY)=FVAR(2)
 Sof(C9)=Sof(H9A)=Sof(C11)=Sof(H11A)=Sof(C12)=Sof(H12A)=Sof(C13)=Sof(H13)=1-
 FVAR(3)
 Sof(C022)=Sof(H022)=Sof(C02M)=Sof(H02T)=Sof(C02P)=Sof(H02Z)=Sof(C02W)=Sof(H1)=
 FVAR(3)
 Sof(C16)=Sof(H16)=Sof(C15)=Sof(H15)=Sof(C20)=Sof(H20)=Sof(C17)=Sof(H17)=1-
 FVAR(4)
 Sof(C02F)=Sof(H02F)=Sof(C02G)=Sof(H02G)=Sof(C02S)=Sof(H02S)=Sof(C037)=
 Sof(H037)=FVAR(4)
 Sof(C18)=Sof(C21)=Sof(H21A)=Sof(H21B)=Sof(H21C)=Sof(C19)=Sof(H19A)=Sof(H19B)=
 Sof(H19C)=Sof(C24)=Sof(H24A)=Sof(H24B)=Sof(H24C)=1-FVAR(5)
 Sof(C03K)=Sof(C03T)=Sof(H03S)=Sof(H03T)=Sof(H03U)=Sof(C03V)=Sof(H03V)=
 Sof(H03W)=Sof(H03X)=Sof(C03X)=Sof(H03Y)=Sof(HT)=Sof(HU)=FVAR(5)
6.a Riding coordinates:
 C7(H7A,H7B,H7C)
6.b Aromatic/amide H refined with riding coordinates:
 C00D(H00D), C00E(H00E), C00H(H00H), C00M(H00M), C00X(H00X), C00Z(H00Z),
 C016(H016), C019(H019), C01D(H01D), C01F(H01H), C01G(H01I), C01I(H01J),
 C01L(H01L), C01P(H01P), C01W(H01W), C01Z(H01Z), C020(H020), C021(H021),
 C022(H022), C023(H023), C025(H025), C026(H026), C027(H027), C028(H028),
 C029(H029), C02A(H02A), C02B(H02B), C02C(H02C), C02E(H02E), C02F(H02F),
 C02G(H02G), C02H(H02P), C02I(H02Q), C02J(H02J), C02K(H02R), C02L(H02L),
 C02M(H02T), C02N(H02N), C02P(H02Z), C02Q(H02), C02S(H02S), C02W(H1),
 C02X(H02X), C02Y(H02Y), C030(H030), C031(H031), C032(H032), C033(H033),
 C034(H034), C037(H037), C039(H039), C03B(H03Z), C9(H9A), C11(H11A), C12(H12A),
 C13(H13), C16(H16), C15(H15), C20(H20), C17(H17)
6.c Fitted hexagon refined as free rotating group:
 C9(C11,C00R,C12,C13,C00I), C16(C15,C014,C20,C17,C01O)
6.d Idealised Me refined as rotating group:
 C01S(H01A,H01B,H01C), C01X(H01E,H01F,H01G), C01Y(H01K,H01M,H01N), C024(H02K,
 H02M,H02O), C02O(H02U,H02V,H02W), C02R(H02D,H02H,H02I), C036(H03A,H03B,H03C),
 C03D(H03D,H03E,H03F), C03E(H03,H,HA), C03F(H2,HB,HC), C03G(H3,HD,HE),
 C03I(H03G,H03H,H03I), C03J(H03J,H03K,H03L), C03L(H4,HF,HG), C03M(H03M,H03N,
 H03O), C03N(H5,HH,HI), C03P(H6,HJ,HK), C03Q(H03P,H03Q,H03R), C03R(H7,HL,HM),
 C03S(H8,HN,HO), C03T(H03S,H03T,H03U), C03U(H9,HP,HQ), C03V(H03V,H03W,H03X),
 C03W(H10,HR,HS), C03X(H03Y,HT,HU), C03Y(H11,HV,HW), C03Z(H12,HX,HY), C1(H1A,
 H1B,H1C), C2(H2A,H2B,H2C), C3(H3A,H3B,H3C), C4(H4A,H4B,H4C), C5(H5A,H5B,H5C),
 C6(H6A,H6B,H6C), C8(H8A,H8B,H8C), C14(H14A,H14B,H14C), C21(H21A,H21B,H21C),
 C19(H19A,H19B,H19C), C24(H24A,H24B,H24C)
;
_olex2_submission_special_instructions 'No special instructions were received'

loop_
_space_group_symop_operation_xyz
'x, y, z'
'-x, -y, -z'

loop_
_atom_site_label
_atom_site_type_symbol
_atom_site_fract_x
_atom_site_fract_y
_atom_site_fract_z
_atom_site_U_iso_or_equiv
_atom_site_adp_type
_atom_site_occupancy
_atom_site_site_symmetry_order
_atom_site_calc_flag
_atom_site_refinement_flags_posn
_atom_site_refinement_flags_adp
_atom_site_refinement_flags_occupancy
_atom_site_disorder_assembly
_atom_site_disorder_group
F3 F 0.04880(13) 0.47666(13) 0.64462(12) 0.0585(6) Uani 1 1 d . . . . .
F2 F 0.10540(15) 0.43975(12) 0.55320(11) 0.0573(6) Uani 1 1 d . . . . .
F1 F 0.53645(14) 0.02416(14) 0.63166(15) 0.0716(8) Uani 1 1 d . . . . .
F F 0.60276(17) 0.06025(13) 0.54473(13) 0.0689(7) Uani 1 1 d . . . . .
N005 N 0.68719(17) 0.03566(15) 0.63648(13) 0.0347(6) Uani 1 1 d . . . . .
N006 N 0.19954(17) 0.46728(15) 0.64046(13) 0.0345(6) Uani 1 1 d . . . . .
N007 N 0.12446(17) 0.57417(16) 0.58655(13) 0.0351(6) Uani 1 1 d . . . . .
N008 N 0.61825(18) -0.07317(16) 0.57942(14) 0.0375(7) Uani 1 1 d . . . . .
C009 C 0.2561(2) 0.52074(18) 0.67028(16) 0.0326(7) Uani 1 1 d . . . . .
C00A C 0.7457(2) -0.01540(18) 0.66667(16) 0.0324(7) Uani 1 1 d . . . . .
C00B C 0.6823(2) -0.12076(19) 0.60404(16) 0.0355(8) Uani 1 1 d . . . . .
C00C C 0.8087(2) -0.15334(19) 0.66712(16) 0.0344(7) Uani 1 1 d . . . . .
C00D C 0.9784(2) 0.0537(2) 0.87724(17) 0.0413(8) Uani 1 1 d . . . . .
H00D H 0.924474 0.042069 0.893679 0.050 Uiso 1 1 calc R U . . .
C00E C 0.2236(2) 0.39455(19) 0.65146(17) 0.0371(8) Uani 1 1 d . . . . .
H00E H 0.196300 0.348986 0.634777 0.044 Uiso 1 1 calc R U . . .
C00F C 0.7442(2) -0.09352(19) 0.64814(16) 0.0335(7) Uani 1 1 d . . . . .
C00G C 0.7884(2) -0.2126(2) 0.70910(17) 0.0389(8) Uani 1 1 d . . . . .
C00H C 0.0744(2) 0.6152(2) 0.54639(16) 0.0368(8) Uani 1 1 d . . . . .
H00H H 0.026628 0.594551 0.524058 0.044 Uiso 1 1 calc R U . . .
C00J C 0.3163(2) 0.47303(19) 0.70662(16) 0.0326(7) Uani 1 1 d . . . . .
C00K C 0.3929(2) 0.6638(2) 0.63959(16) 0.0372(8) Uani 1 1 d . . . . .
C00L C 0.8908(2) -0.0537(2) 0.77843(16) 0.0362(8) Uani 1 1 d . . . . .
C00M C 0.1753(2) 0.69767(19) 0.58250(16) 0.0360(8) Uani 1 1 d . . . . .
H00M H 0.209475 0.743063 0.589645 0.043 Uiso 1 1 calc R U . . .
C00N C 0.2944(2) 0.7203(2) 0.71227(17) 0.0391(8) Uani 1 1 d . . . . .
C00O C 0.2520(2) 0.59879(19) 0.65253(16) 0.0323(7) Uani 1 1 d . . . . .
C00P C 0.1873(2) 0.62373(19) 0.60977(17) 0.0355(8) Uani 1 1 d . . . . .
C00Q C 0.8664(2) 0.0231(2) 0.74961(16) 0.0346(8) Uani 1 1 d . . . . .
C00S C 0.4005(2) 0.56618(19) 0.78059(16) 0.0370(8) Uani 1 1 d . . . . .
C00T C 0.3158(2) 0.66063(19) 0.67033(16) 0.0344(7) Uani 1 1 d . . . . .
C00U C 0.1039(2) 0.69266(19) 0.54280(16) 0.0348(8) Uani 1 1 d . . . . .
C00V C 0.8019(2) 0.0350(2) 0.70476(16) 0.0343(8) Uani 1 1 d . . . . .
C00W C 0.2957(2) 0.39383(19) 0.69162(16) 0.0344(8) Uani 1 1 d . . . . .
C00X C 0.6721(2) -0.1951(2) 0.57584(17) 0.0373(8) Uani 1 1 d . . . . .
H00X H 0.707093 -0.239574 0.583341 0.045 Uiso 1 1 calc R U . . .
C00Y C 0.7786(2) 0.11352(19) 0.68970(16) 0.0343(8) Uani 1 1 d . . . . .
C00Z C 0.5709(2) -0.1160(2) 0.53876(17) 0.0393(8) Uani 1 1 d . . . . .
H00Z H 0.523059 -0.096731 0.515903 0.047 Uiso 1 1 calc R U . . .
C010 C 0.6020(2) -0.1925(2) 0.53493(17) 0.0382(8) Uani 1 1 d . . . . .
C011 C 0.5667(2) -0.25502(19) 0.49464(17) 0.0388(8) Uani 1 1 d . . . . .
C012 C 0.4279(2) 0.7860(2) 0.69302(18) 0.0433(9) Uani 1 1 d . . . . .
C013 C 0.5028(2) 0.4377(2) 0.81606(16) 0.0375(8) Uani 1 1 d . . . . .
C015 C 0.9236(2) -0.2753(2) 0.69111(18) 0.0408(8) Uani 1 1 d . . . . .
C016 C 0.7070(2) 0.10927(19) 0.64939(16) 0.0359(8) Uani 1 1 d . . . . .
H016 H 0.676970 0.153601 0.633654 0.043 Uiso 1 1 calc R U . . .
C017 C 0.8861(2) -0.1554(2) 0.63635(17) 0.0385(8) Uani 1 1 d . . . . .
C018 C 0.3833(2) 0.48913(19) 0.74948(16) 0.0346(8) Uani 1 1 d . . . . .
C019 C 0.3513(2) 0.7811(2) 0.72280(19) 0.0436(9) Uani 1 1 d . . . . .
H019 H 0.337272 0.821178 0.751660 0.052 Uiso 1 1 calc R U . . .
C01A C 0.8865(2) 0.1687(2) 0.75576(16) 0.0358(8) Uani 1 1 d . . . . .
C01B C 0.4311(2) 0.42406(19) 0.77078(16) 0.0343(8) Uani 1 1 d . . . . .
C01C C 0.0686(2) 0.75439(19) 0.50218(17) 0.0376(8) Uani 1 1 d . . . . .
C01D C 0.4472(2) 0.7268(2) 0.65124(18) 0.0429(9) Uani 1 1 d . . . . .
H01D H 0.499220 0.729464 0.629957 0.052 Uiso 1 1 calc R U . . .
C01E C 0.3431(2) 0.32911(19) 0.71367(16) 0.0349(8) Uani 1 1 d . . . . .
C01F C 0.8399(2) -0.0861(2) 0.82345(18) 0.0432(9) Uani 1 1 d . . . . .
H01H H 0.784176 -0.066401 0.828577 0.052 Uiso 1 1 calc R U . . .
C01G C 0.9418(2) -0.2164(2) 0.64904(17) 0.0412(8) Uani 1 1 d . . . . .
H01I H 0.994146 -0.217900 0.628175 0.049 Uiso 1 1 calc R U . . .
C01H C 0.9837(2) 0.0810(2) 0.81733(16) 0.0364(8) Uani 1 1 d . . . . .
C01I C 0.9698(2) -0.0872(2) 0.77068(17) 0.0413(8) Uani 1 1 d . . . . .
H01J H 1.004880 -0.068028 0.738749 0.050 Uiso 1 1 calc R U . . .
C01J C 0.9090(2) 0.0909(2) 0.77402(16) 0.0360(8) Uani 1 1 d . . . . .
C01K C 0.8201(2) 0.18079(19) 0.71306(16) 0.0337(7) Uani 1 1 d . . . . .
C01L C 0.8469(2) -0.2720(2) 0.72060(18) 0.0425(9) Uani 1 1 d . . . . .
H01L H 0.833725 -0.311831 0.749798 0.051 Uiso 1 1 calc R U . . .
C01M C 0.4122(2) 0.34570(19) 0.75266(16) 0.0354(8) Uani 1 1 d . . . . .
C01N C 0.4623(2) 0.27950(19) 0.78059(17) 0.0363(8) Uani 1 1 d . . . . .
C01P C 0.9820(3) 0.3191(2) 0.86732(18) 0.0471(9) Uani 1 1 d . . . . .
H01P H 0.980048 0.330898 0.910489 0.057 Uiso 1 1 calc R U . . .
C01Q C 0.5526(2) 0.1514(2) 0.83276(17) 0.0404(8) Uani 1 1 d . . . . .
C01R C 0.9359(2) 0.23700(19) 0.78146(16) 0.0373(8) Uani 1 1 d . . . . .
C01S C 0.2117(2) 0.7190(2) 0.7455(2) 0.0518(10) Uani 1 1 d . . . . .
H01A H 0.168938 0.748043 0.721125 0.078 Uiso 1 1 calc R U . . .
H01B H 0.219272 0.743642 0.786548 0.078 Uiso 1 1 calc R U . . .
H01C H 0.192901 0.664410 0.750546 0.078 Uiso 1 1 calc R U . . .
C01T C 1.0312(2) 0.3660(2) 0.82939(18) 0.0443(9) Uani 1 1 d . . . . .
C01U C 0.9503(3) -0.1773(2) 0.85526(19) 0.0496(10) Uani 1 1 d . . . . .
C01V C 0.7564(3) 0.4932(2) 0.60998(19) 0.0462(9) Uani 1 1 d . . . . .
C01W C 0.9358(2) 0.2555(2) 0.84412(17) 0.0439(9) Uani 1 1 d . . . . .
H01W H 0.903601 0.224328 0.871621 0.053 Uiso 1 1 calc R U . . .
C01X C 0.4186(3) 0.6003(2) 0.5943(2) 0.0513(10) Uani 1 1 d . . . . .
H01E H 0.433336 0.552374 0.617239 0.077 Uiso 1 1 calc R U . . .
H01F H 0.467800 0.618290 0.571114 0.077 Uiso 1 1 calc R U . . .
H01G H 0.371356 0.589276 0.565108 0.077 Uiso 1 1 calc R U . . .
C01Y C 0.7051(2) -0.2133(2) 0.7426(2) 0.0537(10) Uani 1 1 d . . . . .
H01K H 0.688770 -0.159174 0.752429 0.081 Uiso 1 1 calc R U . . .
H01M H 0.711546 -0.243406 0.781263 0.081 Uiso 1 1 calc R U . . .
H01N H 0.661209 -0.237700 0.715911 0.081 Uiso 1 1 calc R U . . .
C01Z C 1.0509(2) 0.0430(2) 0.91410(18) 0.0487(9) Uani 1 1 d . . . . .
H01Z H 1.045360 0.024084 0.955377 0.058 Uiso 1 1 calc R U . . .
C020 C 0.8692(3) -0.1468(2) 0.86109(19) 0.0516(10) Uani 1 1 d . . . . .
H020 H 0.833050 -0.168041 0.891571 0.062 Uiso 1 1 calc R U . . .
C021 C 0.4770(2) 0.6065(2) 0.7749(2) 0.0473(9) Uani 1 1 d . . . . .
H021 H 0.514651 0.591061 0.743302 0.057 Uiso 1 1 calc R U . . .
C022 C 0.7774(2) 0.3237(2) 0.72629(18) 0.0411(9) Uani 0.972(4) 1 d . U P A 2
H022 H 0.774586 0.316616 0.770031 0.049 Uiso 0.972(4) 1 calc R U P A 2
C023 C 0.4903(3) 0.4444(3) 0.87914(18) 0.0529(10) Uani 1 1 d . . . . .
H023 H 0.434739 0.438985 0.894662 0.063 Uiso 1 1 calc R U . . .
C024 C 0.9858(3) -0.3397(2) 0.7051(2) 0.0555(11) Uani 1 1 d . . . . .
H02K H 1.016709 -0.352450 0.667374 0.083 Uiso 1 1 calc R U . . .
H02M H 0.955304 -0.386483 0.719121 0.083 Uiso 1 1 calc R U . . .
H02O H 1.025871 -0.322257 0.737815 0.083 Uiso 1 1 calc R U . . .
C025 C 0.3453(3) 0.5931(2) 0.82505(18) 0.0489(10) Uani 1 1 d . . . . .
H025 H 0.291349 0.568856 0.828988 0.059 Uiso 1 1 calc R U . . .
C026 C 0.9826(2) 0.2851(2) 0.74265(18) 0.0435(9) Uani 1 1 d . . . . .
H026 H 0.982772 0.274368 0.699247 0.052 Uiso 1 1 calc R U . . .
C027 C 0.9987(3) -0.1475(2) 0.80787(18) 0.0467(9) Uani 1 1 d . . . . .
H027 H 1.053088 -0.169116 0.800907 0.056 Uiso 1 1 calc R U . . .
C028 C 0.5573(3) 0.4590(3) 0.92004(19) 0.0602(12) Uani 1 1 d . . . . .
H028 H 0.546451 0.463599 0.963187 0.072 Uiso 1 1 calc R U . . .
C029 C 0.6145(3) -0.3207(2) 0.47911(19) 0.0471(9) Uani 1 1 d . . . . .
H029 H 0.670906 -0.325033 0.495052 0.056 Uiso 1 1 calc R U . . .
C02A C 0.4297(2) 0.2356(2) 0.8276(2) 0.0503(10) Uani 1 1 d . . . . .
H02A H 0.375223 0.248228 0.842644 0.060 Uiso 1 1 calc R U . . .
C02B C -0.0013(3) 0.7412(2) 0.4639(2) 0.0529(10) Uani 1 1 d . . . . .
H02B H -0.029662 0.691907 0.465436 0.063 Uiso 1 1 calc R U . . .
C02C C 0.4995(3) 0.6678(2) 0.8137(2) 0.0574(11) Uani 1 1 d . . . . .
H02C H 0.552404 0.693519 0.808398 0.069 Uiso 1 1 calc R U . . .
C02D C 0.6015(3) 0.0806(2) 0.85809(19) 0.0484(9) Uani 1 1 d . . . . .
C02E C 0.1078(3) 0.8281(2) 0.49940(19) 0.0481(9) Uani 1 1 d . . . . .
H02E H 0.155648 0.839162 0.525698 0.058 Uiso 1 1 calc R U . . .
C02F C 0.2200(2) 0.1421(2) 0.67912(18) 0.0420(9) Uani 0.975(4) 1 d . U P B 1
H02F H 0.165035 0.121337 0.685884 0.050 Uiso 0.975(4) 1 calc R U P B 1
C02G C 0.3778(2) 0.2029(2) 0.66077(18) 0.0420(9) Uani 0.975(4) 1 d . U P B 1
H02G H 0.432896 0.223719 0.654370 0.050 Uiso 0.975(4) 1 calc R U P B 1
C02H C 0.4847(2) -0.2507(2) 0.46966(19) 0.0478(9) Uani 1 1 d . . . . .
H02P H 0.450167 -0.206908 0.479566 0.057 Uiso 1 1 calc R U . . .
C02I C 0.5012(3) -0.3736(2) 0.4160(2) 0.0561(11) Uani 1 1 d . . . . .
H02Q H 0.479339 -0.413479 0.389007 0.067 Uiso 1 1 calc R U . . .
C02J C 0.0090(3) 0.8705(3) 0.4204(2) 0.0627(12) Uani 1 1 d . . . . .
H02J H -0.010970 0.909489 0.392153 0.075 Uiso 1 1 calc R U . . .
C02K C 1.0634(2) 0.0989(2) 0.79576(18) 0.0495(10) Uani 1 1 d . . . . .
H02R H 1.068382 0.118758 0.754716 0.059 Uiso 1 1 calc R U . . .
C02L C 0.3686(3) 0.6556(3) 0.8640(2) 0.0632(13) Uani 1 1 d . . . . .
H02L H 0.329916 0.673507 0.894048 0.076 Uiso 1 1 calc R U . . .
C02M C 0.7823(3) 0.3461(2) 0.59975(18) 0.0444(9) Uani 0.972(4) 1 d . U P A 2
H02T H 0.783013 0.353093 0.555923 0.053 Uiso 0.972(4) 1 calc R U P A 2
C02N C 0.0780(3) 0.8851(2) 0.4590(2) 0.0581(11) Uani 1 1 d . . . . .
H02N H 0.105346 0.934907 0.457808 0.070 Uiso 1 1 calc R U . . .
C02O C 0.9096(3) -0.0928(2) 0.5908(2) 0.0540(10) Uani 1 1 d . . . . .
H02U H 0.860861 -0.081505 0.563214 0.081 Uiso 1 1 calc R U . . .
H02V H 0.957046 -0.111061 0.565972 0.081 Uiso 1 1 calc R U . . .
H02W H 0.926426 -0.044845 0.613406 0.081 Uiso 1 1 calc R U . . .
C02P C 0.7622(2) 0.3968(2) 0.70040(18) 0.0428(9) Uani 0.972(4) 1 d . U P A 2
H02Z H 0.748880 0.439657 0.726860 0.051 Uiso 0.972(4) 1 calc R U P A 2
C02Q C 0.4525(3) -0.3090(2) 0.4307(2) 0.0545(10) Uani 1 1 d . . . . .
H02 H 0.396506 -0.304553 0.413777 0.065 Uiso 1 1 calc R U . . .
C02R C 0.4883(3) 0.8527(2) 0.7066(2) 0.0585(11) Uani 1 1 d . . . . .
H02D H 0.456323 0.901498 0.711839 0.088 Uiso 1 1 calc R U . . .
H02H H 0.527092 0.858559 0.672001 0.088 Uiso 1 1 calc R U . . .
H02I H 0.520911 0.841533 0.744958 0.088 Uiso 1 1 calc R U . . .
C02S C 0.2402(2) 0.2164(2) 0.70101(18) 0.0410(9) Uani 0.975(4) 1 d . U P B 1
H02S H 0.199281 0.246423 0.722339 0.049 Uiso 0.975(4) 1 calc R U P B 1
B02T B 0.1149(3) 0.4882(2) 0.6046(2) 0.0402(9) Uani 1 1 d . . . . .
C02U C 0.2531(3) 0.0157(2) 0.6199(2) 0.0495(10) Uani 1 1 d . . . . .
C02V C 1.1310(2) 0.0591(3) 0.89228(19) 0.0531(10) Uani 1 1 d D . . . .
C02W C 0.7978(2) 0.2724(2) 0.62518(17) 0.0419(9) Uani 0.972(4) 1 d . U P A 2
H1 H 0.809418 0.229241 0.598543 0.050 Uiso 0.972(4) 1 calc R U P A 2
C02X C 0.4740(3) 0.1732(2) 0.8539(2) 0.0528(10) Uani 1 1 d . . . . .
H02X H 0.449794 0.144732 0.887074 0.063 Uiso 1 1 calc R U . . .
C02Y C 0.5865(3) 0.1973(2) 0.7860(2) 0.0536(10) Uani 1 1 d . . . . .
H02Y H 0.641433 0.185516 0.771484 0.064 Uiso 1 1 calc R U . . .
C02Z C 1.0880(3) 0.4330(2) 0.8544(2) 0.0585(11) Uani 1 1 d . . . . .
C030 C 1.0288(2) 0.3482(2) 0.76615(18) 0.0469(9) Uani 1 1 d . . . . .
H030 H 1.059582 0.380269 0.738406 0.056 Uiso 1 1 calc R U . . .
C031 C 0.5820(3) -0.3794(2) 0.4413(2) 0.0536(10) Uani 1 1 d . . . . .
H031 H 0.615474 -0.424197 0.432535 0.064 Uiso 1 1 calc R U . . .
C032 C 0.5853(2) 0.4454(3) 0.79656(19) 0.0590(12) Uani 1 1 d . . . . .
H032 H 0.596416 0.440893 0.753448 0.071 Uiso 1 1 calc R U . . .
C033 C 0.5425(3) 0.2596(2) 0.7603(2) 0.0520(10) Uani 1 1 d . . . . .
H033 H 0.567325 0.289461 0.728111 0.062 Uiso 1 1 calc R U . . .
C034 C -0.0308(3) 0.7985(3) 0.4234(2) 0.0653(12) Uani 1 1 d . . . . .
H034 H -0.079065 0.787969 0.397315 0.078 Uiso 1 1 calc R U . . .
C035 C 0.4476(4) 0.6926(2) 0.8598(2) 0.0650(13) Uani 1 1 d D . . . .
C036 C 0.5635(3) 0.0480(3) 0.9172(2) 0.0713(14) Uani 1 1 d . . . . .
H03A H 0.564446 0.088867 0.949533 0.107 Uiso 1 1 calc R U . . .
H03B H 0.596661 0.002733 0.931688 0.107 Uiso 1 1 calc R U . . .
H03C H 0.504777 0.031536 0.908564 0.107 Uiso 1 1 calc R U . . .
C037 C 0.3573(2) 0.1290(2) 0.63872(19) 0.0449(9) Uani 0.975(4) 1 d . U P B 1
H037 H 0.398271 0.099300 0.617124 0.054 Uiso 0.975(4) 1 calc R U P B 1
C038 C 0.6399(3) 0.4671(3) 0.90033(19) 0.0527(10) Uani 1 1 d . . . . .
C039 C 0.6518(3) 0.4595(3) 0.8377(2) 0.0649(13) Uani 1 1 d . . . . .
H039 H 0.707446 0.464126 0.822184 0.078 Uiso 1 1 calc R U . . .
C03A C 0.9837(3) -0.2386(3) 0.9018(2) 0.0661(13) Uani 1 1 d . . . . .
C03B C 1.1351(3) 0.0890(3) 0.8319(2) 0.0595(11) Uani 1 1 d . . . . .
H03Z H 1.188676 0.102618 0.815589 0.071 Uiso 1 1 calc R U . . .
B03C B 0.6066(3) 0.0128(2) 0.5968(2) 0.0441(10) Uani 1 1 d . . . . .
C03D C 0.6941(3) 0.1032(3) 0.8711(3) 0.0727(14) Uani 1 1 d . . . . .
H03D H 0.719459 0.121784 0.832644 0.109 Uiso 1 1 calc R U . . .
H03E H 0.725194 0.057216 0.886625 0.109 Uiso 1 1 calc R U . . .
H03F H 0.696897 0.145184 0.902482 0.109 Uiso 1 1 calc R U . . .
C03E C 1.0650(4) 0.4568(3) 0.9205(2) 0.0800(16) Uani 1 1 d . . . . .
H03 H 1.075965 0.412683 0.948788 0.120 Uiso 1 1 calc R U . . .
H H 1.004844 0.470730 0.921319 0.120 Uiso 1 1 calc R U . . .
HA H 1.099486 0.502160 0.933670 0.120 Uiso 1 1 calc R U . . .
C03F C 0.7206(3) 0.4899(3) 0.5426(2) 0.0672(13) Uani 1 1 d . . . . .
H2 H 0.666048 0.462096 0.541877 0.101 Uiso 1 1 calc R U . . .
HB H 0.760412 0.462028 0.516202 0.101 Uiso 1 1 calc R U . . .
HC H 0.712429 0.543538 0.526980 0.101 Uiso 1 1 calc R U . . .
C03G C 1.1797(3) 0.4049(4) 0.8547(3) 0.0884(17) Uani 1 1 d . . . . .
H3 H 1.217163 0.447518 0.869328 0.133 Uiso 1 1 calc R U . . .
HD H 1.194908 0.389610 0.812378 0.133 Uiso 1 1 calc R U . . .
HE H 1.185956 0.359557 0.882430 0.133 Uiso 1 1 calc R U . . .
C03H C 0.7141(3) 0.4845(4) 0.9455(2) 0.0827(16) Uani 1 1 d . U . . .
C03I C 0.2229(4) 0.0290(3) 0.5514(2) 0.0849(16) Uani 1 1 d . . . . .
H03G H 0.209768 -0.021817 0.531794 0.127 Uiso 1 1 calc R U . . .
H03H H 0.267793 0.055404 0.528610 0.127 Uiso 1 1 calc R U . . .
H03I H 0.171952 0.061883 0.550746 0.127 Uiso 1 1 calc R U . . .
C03J C 0.5994(4) 0.0158(3) 0.8085(3) 0.0738(14) Uani 1 1 d . . . . .
H03J H 0.540383 0.002127 0.797942 0.111 Uiso 1 1 calc R U . . .
H03K H 0.628838 -0.030811 0.824679 0.111 Uiso 1 1 calc R U . . .
H03L H 0.627578 0.034509 0.771177 0.111 Uiso 1 1 calc R U . . .
C03K C 0.4781(6) 0.7578(4) 0.9067(3) 0.080(2) Uani 0.799(9) 1 d . U P C 1
C03L C 0.6974(4) 0.5442(3) 0.6475(3) 0.0870(18) Uani 1 1 d . . . . .
H4 H 0.688446 0.594439 0.626101 0.130 Uiso 1 1 calc R U . . .
HF H 0.722672 0.553842 0.688881 0.130 Uiso 1 1 calc R U . . .
HG H 0.642851 0.517132 0.651615 0.130 Uiso 1 1 calc R U . . .
C03M C 0.1818(4) -0.0228(3) 0.6540(3) 0.100(2) Uani 1 1 d . . . . .
H03M H 0.133553 0.013213 0.655409 0.150 Uiso 1 1 calc R U . . .
H03N H 0.200886 -0.035590 0.696462 0.150 Uiso 1 1 calc R U . . .
H03O H 0.164504 -0.071223 0.632168 0.150 Uiso 1 1 calc R U . . .
C03N C 1.0724(4) -0.2681(4) 0.8857(3) 0.0951(19) Uani 1 1 d . . . . .
H5 H 1.112535 -0.223995 0.887263 0.143 Uiso 1 1 calc R U . . .
HH H 1.070884 -0.291023 0.843838 0.143 Uiso 1 1 calc R U . . .
HI H 1.090448 -0.308199 0.915928 0.143 Uiso 1 1 calc R U . . .
C03O C 1.2132(7) 0.0515(7) 0.9308(5) 0.084(2) Uani 0.759(9) 1 d . U P D 1
C03P C 0.8445(4) 0.5297(3) 0.6096(3) 0.0924(19) Uani 1 1 d . . . . .
H6 H 0.881405 0.497491 0.583842 0.139 Uiso 1 1 calc R U . . .
HJ H 0.867828 0.532125 0.652183 0.139 Uiso 1 1 calc R U . . .
HK H 0.841000 0.582947 0.592358 0.139 Uiso 1 1 calc R U . . .
C03Q C 0.3285(4) -0.0381(3) 0.6173(4) 0.101(2) Uani 1 1 d . . . . .
H03P H 0.311056 -0.088565 0.598783 0.151 Uiso 1 1 calc R U . . .
H03Q H 0.351226 -0.046943 0.659562 0.151 Uiso 1 1 calc R U . . .
H03R H 0.372237 -0.013956 0.591959 0.151 Uiso 1 1 calc R U . . .
C03R C 0.9898(6) -0.2010(4) 0.9661(3) 0.122(3) Uani 1 1 d . . . . .
H7 H 1.016404 -0.237951 0.995444 0.182 Uiso 1 1 calc R U . . .
HL H 0.932787 -0.188017 0.979945 0.182 Uiso 1 1 calc R U . . .
HM H 1.024026 -0.152947 0.964196 0.182 Uiso 1 1 calc R U . . .
C03S C 1.0812(5) 0.5047(3) 0.8125(3) 0.107(2) Uani 1 1 d . . . . .
H8 H 1.021929 0.521439 0.809036 0.161 Uiso 1 1 calc R U . . .
HN H 1.101648 0.491399 0.771052 0.161 Uiso 1 1 calc R U . . .
HO H 1.115770 0.547602 0.830277 0.161 Uiso 1 1 calc R U . . .
C03T C 0.4834(7) 0.7239(6) 0.9710(5) 0.094(3) Uani 0.799(9) 1 d D U P C 2
H03S H 0.499027 0.767909 0.998519 0.141 Uiso 0.799(9) 1 calc R U P C 2
H03T H 0.534245 0.693990 0.960941 0.141 Uiso 0.799(9) 1 calc R U P C 2
H03U H 0.443084 0.689500 0.991834 0.141 Uiso 0.799(9) 1 calc R U P C 2
C03U C 0.9268(5) -0.3099(4) 0.9006(4) 0.115(2) Uani 1 1 d . . . . .
H9 H 0.922991 -0.331281 0.858225 0.172 Uiso 1 1 calc R U . . .
HP H 0.870084 -0.294995 0.913985 0.172 Uiso 1 1 calc R U . . .
HQ H 0.950141 -0.349932 0.928862 0.172 Uiso 1 1 calc R U . . .
C03V C 0.5681(6) 0.7887(4) 0.8946(4) 0.098(3) Uani 0.799(9) 1 d . U P C 1
H03V H 0.570875 0.807741 0.851662 0.147 Uiso 0.799(9) 1 calc R U P C 1
H03W H 0.609038 0.746123 0.900936 0.147 Uiso 0.799(9) 1 calc R U P C 1
H03X H 0.581595 0.831957 0.923435 0.147 Uiso 0.799(9) 1 calc R U P C 1
C03W C 1.2731(8) 0.0010(8) 0.8959(7) 0.115(4) Uani 0.759(9) 1 d . U P D 1
H10 H 1.283825 0.024779 0.855364 0.173 Uiso 0.759(9) 1 calc R U P D 1
HR H 1.248202 -0.051417 0.889803 0.173 Uiso 0.759(9) 1 calc R U P D 1
HS H 1.326643 -0.003494 0.919710 0.173 Uiso 0.759(9) 1 calc R U P D 1
C03X C 0.4173(7) 0.8271(4) 0.8997(4) 0.098(3) Uani 0.799(9) 1 d . U P C 1
H03Y H 0.431523 0.867058 0.931269 0.147 Uiso 0.799(9) 1 calc R U P C 1
HT H 0.359025 0.808719 0.905356 0.147 Uiso 0.799(9) 1 calc R U P C 1
HU H 0.422220 0.849937 0.858162 0.147 Uiso 0.799(9) 1 calc R U P C 1
C03Y C 1.2530(5) 0.1326(6) 0.9439(4) 0.098(3) Uani 0.759(9) 1 d . U P D 1
H11 H 1.305046 0.126389 0.969188 0.147 Uiso 0.759(9) 1 calc R U P D 1
HV H 1.212844 0.165308 0.966488 0.147 Uiso 0.759(9) 1 calc R U P D 1
HW H 1.266439 0.158025 0.904463 0.147 Uiso 0.759(9) 1 calc R U P D 1
C03Z C 1.1937(5) 0.0169(8) 0.9953(4) 0.103(3) Uani 0.759(9) 1 d . U P D 1
H12 H 1.167636 -0.035193 0.989990 0.154 Uiso 0.759(9) 1 calc R U P D 1
HX H 1.154497 0.051737 1.016758 0.154 Uiso 0.759(9) 1 calc R U P D 1
HY H 1.246383 0.012214 1.019984 0.154 Uiso 0.759(9) 1 calc R U P D 1
C1 C 0.7135(9) 0.4359(10) 0.9995(6) 0.096(4) Uani 0.508(6) 1 d . U P E 1
H1A H 0.661084 0.444694 1.021984 0.144 Uiso 0.508(6) 1 calc R U P E 1
H1B H 0.762363 0.449018 1.026584 0.144 Uiso 0.508(6) 1 calc R U P E 1
H1C H 0.716678 0.380529 0.986927 0.144 Uiso 0.508(6) 1 calc R U P E 1
C2 C 0.6844(9) 0.4986(12) 1.0103(6) 0.107(4) Uani 0.508(6) 1 d . U P E 2
H2A H 0.655196 0.549320 1.011999 0.161 Uiso 0.508(6) 1 calc R U P E 2
H2B H 0.733306 0.499304 1.039261 0.161 Uiso 0.508(6) 1 calc R U P E 2
H2C H 0.645376 0.456487 1.021894 0.161 Uiso 0.508(6) 1 calc R U P E 2
C3 C 0.7016(8) 0.5755(8) 0.9690(6) 0.100(4) Uani 0.508(6) 1 d . U P E 1
H3A H 0.712383 0.611519 0.934535 0.150 Uiso 0.508(6) 1 calc R U P E 1
H3B H 0.741596 0.586762 1.003542 0.150 Uiso 0.508(6) 1 calc R U P E 1
H3C H 0.643518 0.582647 0.983034 0.150 Uiso 0.508(6) 1 calc R U P E 1
C4 C 0.7611(9) 0.3993(10) 0.9525(8) 0.117(4) Uani 0.492(6) 1 d . U P E 2
H4A H 0.718412 0.357836 0.957049 0.175 Uiso 0.492(6) 1 calc R U P E 2
H4B H 0.799004 0.400005 0.989319 0.175 Uiso 0.492(6) 1 calc R U P E 2
H4C H 0.794165 0.388951 0.915345 0.175 Uiso 0.492(6) 1 calc R U P E 2
C5 C 0.7689(10) 0.5405(12) 0.9229(7) 0.114(4) Uani 0.492(6) 1 d . U P E 2
H5A H 0.797864 0.519208 0.886767 0.171 Uiso 0.492(6) 1 calc R U P E 2
H5B H 0.810914 0.554584 0.955422 0.171 Uiso 0.492(6) 1 calc R U P E 2
H5C H 0.736841 0.587407 0.910556 0.171 Uiso 0.492(6) 1 calc R U P E 2
C6 C 0.8016(6) 0.4879(10) 0.9147(6) 0.085(4) Uani 0.492(6) 1 d . U P E 1
H6A H 0.816063 0.435628 0.898977 0.128 Uiso 0.492(6) 1 calc R U P E 1
H6B H 0.844668 0.505034 0.945432 0.128 Uiso 0.492(6) 1 calc R U P E 1
H6C H 0.799374 0.525331 0.880044 0.128 Uiso 0.492(6) 1 calc R U P E 1
C8 C 1.2070(15) -0.0549(17) 0.9510(14) 0.099(6) Uani 0.241(9) 1 d D U P D 2
H8A H 1.261685 -0.067455 0.971014 0.149 Uiso 0.241(9) 1 calc R U P D 2
H8B H 1.198170 -0.088260 0.914128 0.149 Uiso 0.241(9) 1 calc R U P D 2
H8C H 1.161428 -0.064278 0.980273 0.149 Uiso 0.241(9) 1 calc R U P D 2
C7 C 1.2157(18) 0.078(2) 0.9910(13) 0.105(5) Uani 0.241(9) 1 d D U P D 2
H7A H 1.161142 0.092494 1.008487 0.158 Uiso 0.241(9) 1 d R U P D 2
H7B H 1.250132 0.125084 0.985047 0.158 Uiso 0.241(9) 1 d R U P D 2
H7C H 1.245472 0.042004 1.019687 0.158 Uiso 0.241(9) 1 d R U P D 2
C10 C 1.207(2) 0.0313(18) 0.9315(18) 0.091(4) Uani 0.241(9) 1 d D U P D 2
C14 C 1.292(2) 0.036(3) 0.895(2) 0.100(6) Uani 0.241(9) 1 d . U P D 2
H14A H 1.339123 0.018176 0.922394 0.151 Uiso 0.241(9) 1 calc R U P D 2
H14B H 1.302783 0.090881 0.882983 0.151 Uiso 0.241(9) 1 calc R U P D 2
H14C H 1.288406 0.002915 0.858099 0.151 Uiso 0.241(9) 1 calc R U P D 2
C9 C 0.8591(10) 0.2990(11) 0.6550(17) 0.040(4) Uani 0.028(4) 1 d G U P A 1
H9A H 0.912373 0.274303 0.649486 0.048 Uiso 0.028(4) 1 calc R U P A 1
C11 C 0.8438(10) 0.3729(11) 0.6298(17) 0.041(4) Uani 0.028(4) 1 d G U P A 1
H11A H 0.886596 0.398792 0.607007 0.049 Uiso 0.028(4) 1 calc R U P A 1
C00R C 0.7660(2) 0.40905(15) 0.63784(16) 0.0388(8) Uani 1 1 d G U . . .
C12 C 0.7034(10) 0.3712(11) 0.6711(17) 0.041(4) Uani 0.028(4) 1 d G U P A 1
H12A H 0.650177 0.395897 0.676654 0.049 Uiso 0.028(4) 1 calc R U P A 1
C13 C 0.7187(10) 0.2973(11) 0.6964(17) 0.040(4) Uani 0.028(4) 1 d G U P A 1
H13 H 0.675952 0.271408 0.719133 0.048 Uiso 0.028(4) 1 calc R U P A 1
C00I C 0.7966(2) 0.26115(15) 0.68830(15) 0.0354(7) Uani 1 1 d G U . . .
C16 C 0.290(3) 0.1587(6) 0.60613(14) 0.041(4) Uani 0.025(4) 1 d G U P B 2
H16 H 0.284498 0.149538 0.562612 0.049 Uiso 0.025(4) 1 calc R U P B 2
C15 C 0.311(3) 0.2334(6) 0.62822(16) 0.039(4) Uani 0.025(4) 1 d G U P B 2
H15 H 0.319654 0.275266 0.599792 0.047 Uiso 0.025(4) 1 calc R U P B 2
C014 C 0.3196(2) 0.24689(15) 0.69189(15) 0.0344(7) Uani 1 1 d G U . . .
C20 C 0.307(3) 0.1857(6) 0.73348(14) 0.040(4) Uani 0.025(4) 1 d G U P B 2
H20 H 0.312879 0.194881 0.776993 0.048 Uiso 0.025(4) 1 calc R U P B 2
C17 C 0.286(3) 0.1110(6) 0.71139(17) 0.041(4) Uani 0.025(4) 1 d G U P B 2
H17 H 0.277723 0.069152 0.739814 0.049 Uiso 0.025(4) 1 calc R U P B 2
C01O C 0.2778(2) 0.09752(15) 0.64772(17) 0.0402(8) Uani 1 1 d G U . . .
C18 C 0.443(2) 0.7555(13) 0.9114(9) 0.088(4) Uani 0.201(9) 1 d D U P C 2
C21 C 0.353(2) 0.7938(18) 0.9369(16) 0.103(7) Uani 0.201(9) 1 d . U P C 2
H21A H 0.320924 0.753253 0.958447 0.154 Uiso 0.201(9) 1 calc R U P C 2
H21B H 0.319352 0.813685 0.901461 0.154 Uiso 0.201(9) 1 calc R U P C 2
H21C H 0.366389 0.837193 0.965671 0.154 Uiso 0.201(9) 1 calc R U P C 2
C19 C 0.483(3) 0.8278(17) 0.8832(16) 0.099(5) Uani 0.201(9) 1 d D U P C 2
H19A H 0.509323 0.859894 0.916349 0.149 Uiso 0.201(9) 1 calc R U P C 2
H19B H 0.439279 0.858616 0.861261 0.149 Uiso 0.201(9) 1 calc R U P C 2
H19C H 0.526134 0.811564 0.853870 0.149 Uiso 0.201(9) 1 calc R U P C 2
C24 C 0.439(3) 0.731(3) 0.973(2) 0.094(6) Uani 0.201(9) 1 d . U P C 1
H24A H 0.453868 0.675566 0.980909 0.141 Uiso 0.201(9) 1 calc R U P C 1
H24B H 0.377123 0.735848 0.970845 0.141 Uiso 0.201(9) 1 calc R U P C 1
H24C H 0.462321 0.763881 1.006338 0.141 Uiso 0.201(9) 1 calc R U P C 1

loop_
_atom_site_aniso_label
_atom_site_aniso_U_11
_atom_site_aniso_U_22
_atom_site_aniso_U_33
_atom_site_aniso_U_23
_atom_site_aniso_U_13
_atom_site_aniso_U_12
F3 0.0355(11) 0.0561(13) 0.0844(17) 0.0277(12) 0.0052(11) 0.0003(10)
F2 0.0714(15) 0.0322(11) 0.0670(15) -0.0060(10) -0.0269(12) -0.0032(10)
F1 0.0355(12) 0.0510(13) 0.128(2) -0.0354(14) 0.0050(13) 0.0073(10)
F 0.0913(19) 0.0342(12) 0.0791(17) 0.0036(11) -0.0456(14) 0.0033(12)
N005 0.0334(15) 0.0283(14) 0.0422(16) -0.0022(12) -0.0029(13) 0.0050(12)
N006 0.0326(15) 0.0290(14) 0.0420(16) -0.0006(12) -0.0009(12) -0.0008(12)
N007 0.0322(15) 0.0309(14) 0.0421(17) -0.0005(12) -0.0041(13) 0.0008(12)
N008 0.0342(15) 0.0315(15) 0.0466(17) -0.0029(13) -0.0062(13) 0.0081(12)
C009 0.0298(17) 0.0290(16) 0.0390(19) -0.0036(14) 0.0009(14) 0.0004(14)
C00A 0.0280(17) 0.0296(16) 0.0397(19) 0.0017(14) 0.0006(14) 0.0077(14)
C00B 0.0327(18) 0.0306(17) 0.043(2) 0.0011(14) -0.0024(15) 0.0067(14)
C00C 0.0322(18) 0.0286(16) 0.042(2) -0.0054(14) -0.0042(15) 0.0042(14)
C00D 0.038(2) 0.043(2) 0.042(2) 0.0006(16) 0.0023(16) -0.0016(16)
C00E 0.0370(19) 0.0271(17) 0.047(2) -0.0016(15) -0.0005(16) 0.0008(14)
C00F 0.0289(17) 0.0305(17) 0.0411(19) 0.0016(14) 0.0020(15) 0.0064(14)
C00G 0.0344(18) 0.0346(18) 0.048(2) 0.0023(16) -0.0019(16) 0.0020(15)
C00H 0.0346(18) 0.0342(18) 0.041(2) -0.0009(15) -0.0029(15) 0.0003(15)
C00J 0.0293(17) 0.0302(16) 0.0385(19) -0.0019(14) 0.0039(14) 0.0008(14)
C00K 0.0340(18) 0.0378(18) 0.040(2) 0.0026(15) -0.0017(15) 0.0032(15)
C00L 0.0367(19) 0.0354(18) 0.0365(19) -0.0036(15) -0.0018(15) 0.0031(15)
C00M 0.0367(19) 0.0270(16) 0.044(2) -0.0025(14) 0.0011(16) -0.0017(14)
C00N 0.0361(19) 0.0338(18) 0.047(2) -0.0036(15) 0.0011(16) 0.0016(15)
C00O 0.0291(17) 0.0302(17) 0.0378(18) -0.0023(14) 0.0025(14) -0.0001(14)
C00P 0.0319(18) 0.0315(17) 0.043(2) -0.0025(15) 0.0009(15) -0.0010(14)
C00Q 0.0320(18) 0.0364(18) 0.0353(19) -0.0013(14) 0.0018(15) 0.0042(14)
C00S 0.045(2) 0.0296(17) 0.0359(19) 0.0004(14) -0.0049(16) 0.0000(15)
C00T 0.0309(17) 0.0302(17) 0.042(2) 0.0020(14) -0.0013(15) 0.0001(14)
C00U 0.0346(18) 0.0300(17) 0.0400(19) -0.0014(14) 0.0006(15) 0.0013(14)
C00V 0.0296(17) 0.0356(18) 0.0379(19) -0.0020(14) 0.0041(15) 0.0030(14)
C00W 0.0335(18) 0.0304(17) 0.0395(19) -0.0044(14) 0.0037(15) 0.0018(14)
C00X 0.0348(18) 0.0301(17) 0.047(2) -0.0016(15) -0.0005(16) 0.0056(14)
C00Y 0.0346(18) 0.0309(17) 0.0375(19) -0.0008(14) 0.0034(15) 0.0015(14)
C00Z 0.0347(18) 0.0344(18) 0.048(2) -0.0018(16) -0.0078(16) 0.0025(15)
C010 0.0368(19) 0.0327(18) 0.045(2) -0.0022(15) -0.0011(16) 0.0002(15)
C011 0.042(2) 0.0294(17) 0.044(2) -0.0009(15) -0.0020(16) -0.0001(15)
C012 0.038(2) 0.0375(19) 0.054(2) 0.0065(17) -0.0084(17) -0.0045(16)
C013 0.0379(19) 0.0335(18) 0.041(2) -0.0037(15) 0.0002(16) 0.0040(15)
C015 0.0372(19) 0.0341(18) 0.051(2) -0.0079(16) -0.0083(17) 0.0102(15)
C016 0.0362(18) 0.0291(17) 0.042(2) -0.0019(14) -0.0010(15) 0.0050(14)
C017 0.0344(18) 0.0370(18) 0.044(2) -0.0053(15) 0.0011(16) 0.0053(15)
C018 0.0327(18) 0.0340(17) 0.0373(19) -0.0016(14) 0.0045(15) 0.0007(14)
C019 0.040(2) 0.0340(18) 0.056(2) -0.0077(17) -0.0067(17) 0.0004(16)
C01A 0.0365(19) 0.0353(18) 0.0355(19) -0.0010(14) 0.0029(15) -0.0044(15)
C01B 0.0329(18) 0.0314(17) 0.0388(19) -0.0001(14) 0.0036(15) 0.0026(14)
C01C 0.0376(19) 0.0312(17) 0.044(2) 0.0005(15) 0.0012(16) 0.0044(15)
C01D 0.0352(19) 0.044(2) 0.049(2) 0.0062(17) 0.0022(16) -0.0060(16)
C01E 0.0372(19) 0.0294(17) 0.0383(19) -0.0012(14) 0.0057(15) 0.0031(14)
C01F 0.041(2) 0.041(2) 0.048(2) -0.0004(17) 0.0039(17) 0.0041(16)
C01G 0.0329(18) 0.044(2) 0.047(2) -0.0091(17) 0.0000(16) 0.0112(16)
C01H 0.0348(18) 0.0369(18) 0.0376(19) -0.0008(15) 0.0014(15) -0.0012(15)
C01I 0.041(2) 0.042(2) 0.042(2) -0.0025(16) 0.0039(16) 0.0061(16)
C01J 0.0335(18) 0.0384(19) 0.0363(19) 0.0004(15) 0.0051(15) -0.0010(15)
C01K 0.0350(18) 0.0298(17) 0.0365(18) -0.0027(14) 0.0037(15) 0.0004(14)
C01L 0.044(2) 0.0313(18) 0.052(2) 0.0031(16) -0.0031(17) 0.0029(16)
C01M 0.0327(18) 0.0334(17) 0.0402(19) -0.0046(14) 0.0016(15) 0.0050(14)
C01N 0.0362(18) 0.0301(17) 0.042(2) -0.0047(15) -0.0019(16) 0.0038(15)
C01P 0.062(2) 0.044(2) 0.035(2) -0.0009(16) -0.0039(18) -0.0093(19)
C01Q 0.044(2) 0.0350(18) 0.042(2) -0.0017(15) -0.0010(17) 0.0066(16)
C01R 0.0404(19) 0.0319(17) 0.039(2) 0.0002(15) -0.0030(16) -0.0014(15)
C01S 0.041(2) 0.051(2) 0.065(3) -0.015(2) 0.0088(19) 0.0002(18)
C01T 0.051(2) 0.0359(19) 0.045(2) 0.0009(16) -0.0076(18) -0.0042(17)
C01U 0.062(3) 0.040(2) 0.046(2) 0.0002(17) -0.0068(19) 0.0099(19)
C01V 0.050(2) 0.0317(18) 0.057(2) 0.0027(17) -0.0032(19) -0.0003(16)
C01W 0.051(2) 0.041(2) 0.040(2) 0.0012(16) 0.0019(17) -0.0101(17)
C01X 0.046(2) 0.055(2) 0.054(2) -0.0092(19) 0.0143(19) -0.0027(19)
C01Y 0.039(2) 0.054(2) 0.069(3) 0.016(2) 0.010(2) 0.0022(18)
C01Z 0.046(2) 0.061(2) 0.039(2) 0.0083(18) -0.0005(18) 0.0032(19)
C020 0.063(3) 0.044(2) 0.048(2) 0.0059(18) 0.013(2) 0.0013(19)
C021 0.043(2) 0.043(2) 0.056(2) 0.0016(18) -0.0072(18) -0.0073(17)
C022 0.049(2) 0.0340(18) 0.040(2) -0.0022(15) 0.0073(17) 0.0036(16)
C023 0.041(2) 0.075(3) 0.043(2) -0.001(2) 0.0037(18) -0.010(2)
C024 0.050(2) 0.041(2) 0.075(3) 0.000(2) -0.009(2) 0.0160(18)
C025 0.059(2) 0.040(2) 0.048(2) -0.0030(17) 0.0094(19) 0.0026(18)
C026 0.047(2) 0.045(2) 0.038(2) -0.0020(16) 0.0011(17) -0.0065(17)
C027 0.050(2) 0.042(2) 0.048(2) -0.0025(17) 0.0014(18) 0.0115(18)
C028 0.053(3) 0.092(3) 0.036(2) -0.001(2) -0.0020(19) -0.006(2)
C029 0.050(2) 0.0359(19) 0.055(2) 0.0006(17) -0.0028(18) 0.0072(17)
C02A 0.040(2) 0.048(2) 0.063(3) 0.0099(19) 0.0144(19) 0.0120(18)
C02B 0.050(2) 0.041(2) 0.066(3) 0.0084(19) -0.014(2) -0.0026(18)
C02C 0.064(3) 0.045(2) 0.062(3) 0.001(2) -0.014(2) -0.019(2)
C02D 0.048(2) 0.044(2) 0.054(2) 0.0043(18) 0.0003(18) 0.0109(18)
C02E 0.056(2) 0.0348(19) 0.053(2) 0.0028(17) -0.0040(19) 0.0025(17)
C02F 0.0392(19) 0.0377(19) 0.049(2) 0.0004(16) 0.0053(17) -0.0019(16)
C02G 0.0353(19) 0.0364(18) 0.055(2) -0.0039(16) 0.0040(16) 0.0010(15)
C02H 0.046(2) 0.039(2) 0.059(2) -0.0039(18) -0.0004(19) -0.0014(17)
C02I 0.070(3) 0.041(2) 0.057(3) -0.0092(18) -0.003(2) -0.011(2)
C02J 0.080(3) 0.046(2) 0.061(3) 0.014(2) -0.009(2) 0.010(2)
C02K 0.042(2) 0.066(3) 0.040(2) 0.0092(19) 0.0002(17) -0.0042(19)
C02L 0.099(4) 0.048(2) 0.043(2) -0.0084(19) 0.013(2) 0.011(2)
C02M 0.056(2) 0.0359(19) 0.041(2) 0.0019(16) 0.0035(17) 0.0032(17)
C02N 0.075(3) 0.033(2) 0.066(3) 0.0087(19) -0.005(2) 0.000(2)
C02O 0.049(2) 0.055(2) 0.058(3) 0.014(2) 0.011(2) 0.0101(19)
C02P 0.049(2) 0.0319(18) 0.048(2) -0.0056(16) 0.0099(17) 0.0062(16)
C02Q 0.051(2) 0.049(2) 0.063(3) -0.004(2) -0.012(2) -0.0077(19)
C02R 0.048(2) 0.045(2) 0.082(3) 0.002(2) -0.010(2) -0.0130(19)
C02S 0.0370(19) 0.0380(19) 0.048(2) -0.0010(16) 0.0080(16) 0.0044(15)
B02T 0.036(2) 0.034(2) 0.050(3) 0.0032(18) -0.0075(19) -0.0038(17)
C02U 0.050(2) 0.0358(19) 0.063(3) -0.0024(18) -0.0061(19) -0.0031(17)
C02V 0.039(2) 0.073(3) 0.047(2) 0.009(2) -0.0053(18) 0.004(2)
C02W 0.053(2) 0.0305(17) 0.042(2) -0.0040(15) 0.0044(17) 0.0038(16)
C02X 0.051(2) 0.049(2) 0.059(3) 0.0136(19) 0.014(2) 0.0092(19)
C02Y 0.043(2) 0.056(2) 0.063(3) 0.006(2) 0.013(2) 0.0161(19)
C02Z 0.072(3) 0.047(2) 0.055(3) -0.0042(19) -0.012(2) -0.017(2)
C030 0.051(2) 0.044(2) 0.046(2) 0.0066(17) 0.0046(18) -0.0118(18)
C031 0.064(3) 0.037(2) 0.060(3) -0.0103(18) 0.001(2) 0.0017(19)
C032 0.038(2) 0.099(3) 0.040(2) -0.017(2) 0.0029(17) -0.002(2)
C033 0.050(2) 0.050(2) 0.057(2) 0.0109(19) 0.0136(19) 0.0142(19)
C034 0.064(3) 0.056(3) 0.075(3) 0.013(2) -0.024(2) 0.000(2)
C035 0.100(4) 0.036(2) 0.058(3) 0.0033(19) -0.016(3) -0.013(2)
C036 0.080(3) 0.064(3) 0.071(3) 0.024(2) 0.006(3) 0.024(3)
C037 0.039(2) 0.0357(18) 0.060(2) -0.0079(17) 0.0040(17) 0.0053(16)
C038 0.044(2) 0.071(3) 0.043(2) -0.004(2) -0.0061(18) -0.001(2)
C039 0.035(2) 0.107(4) 0.053(3) -0.017(3) 0.0035(19) -0.004(2)
C03A 0.088(3) 0.053(3) 0.057(3) 0.017(2) 0.002(2) 0.022(2)
C03B 0.036(2) 0.085(3) 0.058(3) 0.009(2) 0.005(2) -0.003(2)
B03C 0.040(2) 0.032(2) 0.060(3) -0.0066(19) -0.010(2) 0.0042(18)
C03D 0.060(3) 0.063(3) 0.094(4) 0.014(3) -0.020(3) 0.013(2)
C03E 0.091(4) 0.081(3) 0.068(3) -0.027(3) -0.005(3) -0.033(3)
C03F 0.090(4) 0.048(2) 0.063(3) 0.012(2) -0.011(3) 0.006(2)
C03G 0.067(3) 0.095(4) 0.103(4) -0.027(3) 0.001(3) -0.029(3)
C03H 0.057(3) 0.138(5) 0.052(3) -0.005(3) -0.011(2) -0.017(3)
C03I 0.116(5) 0.065(3) 0.072(3) -0.014(3) -0.020(3) -0.016(3)
C03J 0.090(4) 0.047(2) 0.084(3) -0.013(2) 0.005(3) 0.023(2)
C03K 0.122(6) 0.048(3) 0.068(4) -0.015(3) -0.012(4) -0.020(4)
C03L 0.135(5) 0.046(3) 0.081(4) 0.006(2) 0.018(3) 0.033(3)
C03M 0.127(5) 0.057(3) 0.117(5) -0.023(3) 0.032(4) -0.042(3)
C03N 0.111(5) 0.086(4) 0.088(4) 0.029(3) 0.000(3) 0.046(4)
C03O 0.044(4) 0.141(6) 0.066(4) 0.024(4) -0.012(3) 0.008(4)
C03P 0.079(4) 0.058(3) 0.139(5) 0.034(3) -0.030(3) -0.027(3)
C03Q 0.088(4) 0.043(3) 0.170(6) -0.030(3) -0.031(4) 0.017(3)
C03R 0.201(8) 0.111(5) 0.052(3) 0.012(3) -0.010(4) 0.073(5)
C03S 0.181(7) 0.050(3) 0.088(4) 0.010(3) -0.041(4) -0.044(4)
C03T 0.142(8) 0.081(5) 0.058(4) -0.015(4) -0.025(6) -0.023(6)
C03U 0.132(6) 0.075(4) 0.137(6) 0.061(4) 0.004(5) 0.009(4)
C03V 0.121(6) 0.076(4) 0.096(5) -0.029(4) -0.018(5) -0.044(4)
C03W 0.070(7) 0.158(10) 0.116(6) 0.015(8) -0.022(6) 0.049(7)
C03X 0.140(7) 0.059(4) 0.094(5) -0.036(4) -0.009(5) 0.005(4)
C03Y 0.054(4) 0.150(7) 0.089(5) 0.011(5) -0.022(4) -0.026(4)
C03Z 0.066(4) 0.161(8) 0.080(5) 0.048(5) -0.028(4) -0.001(5)
C1 0.082(7) 0.136(9) 0.067(7) 0.022(7) -0.032(6) -0.025(7)
C2 0.083(7) 0.174(10) 0.064(6) -0.016(7) -0.021(6) -0.025(8)
C3 0.082(7) 0.127(8) 0.089(7) -0.032(6) -0.027(6) -0.024(6)
C4 0.083(8) 0.163(11) 0.102(9) 0.001(8) -0.048(7) 0.019(8)
C5 0.084(8) 0.167(10) 0.090(8) -0.003(8) -0.029(7) -0.058(8)
C6 0.033(5) 0.151(10) 0.071(6) -0.020(7) -0.006(5) -0.004(6)
C8 0.058(10) 0.134(13) 0.104(12) 0.038(11) -0.029(10) 0.012(10)
C7 0.069(9) 0.151(11) 0.094(9) 0.019(10) -0.020(9) 0.000(9)
C10 0.049(7) 0.145(8) 0.078(7) 0.024(7) -0.018(6) 0.010(7)
C14 0.048(10) 0.152(13) 0.101(10) 0.025(12) -0.019(9) 0.014(11)
C9 0.046(6) 0.033(6) 0.042(6) -0.003(6) 0.004(6) 0.003(6)
C11 0.046(6) 0.035(6) 0.043(6) -0.001(6) 0.003(6) 0.003(6)
C00R 0.0367(18) 0.0332(17) 0.047(2) -0.0026(15) 0.0012(15) -0.0009(14)
C12 0.044(6) 0.034(6) 0.046(6) -0.006(6) 0.005(6) 0.004(6)
C13 0.044(6) 0.034(6) 0.042(6) -0.005(6) 0.005(6) 0.003(6)
C00I 0.0351(17) 0.0310(16) 0.0402(18) -0.0024(14) 0.0012(15) 0.0008(14)
C16 0.038(6) 0.033(6) 0.052(6) -0.002(6) 0.000(6) 0.003(6)
C15 0.036(6) 0.032(6) 0.049(6) -0.002(6) 0.001(6) 0.002(6)
C014 0.0357(17) 0.0272(15) 0.0404(18) 0.0023(14) -0.0008(15) 0.0026(14)
C20 0.039(6) 0.034(6) 0.047(6) 0.001(6) 0.002(6) 0.002(6)
C17 0.040(6) 0.034(6) 0.049(6) 0.003(6) 0.001(6) 0.002(6)
C01O 0.0405(19) 0.0310(17) 0.049(2) 0.0039(15) -0.0043(16) 0.0021(15)
C18 0.136(9) 0.053(6) 0.076(7) -0.019(6) -0.019(7) -0.022(7)
C21 0.148(14) 0.066(11) 0.094(13) -0.034(11) -0.008(12) -0.006(12)
C19 0.137(11) 0.061(9) 0.098(10) -0.029(9) -0.013(10) -0.025(10)
C24 0.143(13) 0.073(10) 0.066(10) -0.026(9) -0.020(12) -0.019(12)

loop_
_atom_type_symbol
_atom_type_description
_atom_type_scat_dispersion_real
_atom_type_scat_dispersion_imag
_atom_type_scat_source
C C 0.0148 0.0070 'International Tables Vol C Tables 4.2.6.8 and 6.1.1.4'
H H 0.0000 0.0000 'International Tables Vol C Tables 4.2.6.8 and 6.1.1.4'
B B 0.0073 0.0030 'International Tables Vol C Tables 4.2.6.8 and 6.1.1.4'
F F 0.0599 0.0411 'International Tables Vol C Tables 4.2.6.8 and 6.1.1.4'
N N 0.0253 0.0136 'International Tables Vol C Tables 4.2.6.8 and 6.1.1.4'

loop_
_geom_angle_atom_site_label_1
_geom_angle_atom_site_label_2
_geom_angle_atom_site_label_3
_geom_angle
_geom_angle_site_symmetry_1
_geom_angle_site_symmetry_3
_geom_angle_publ_flag
C00A N005 B03C 127.8(3) . . ?
C016 N005 C00A 109.9(3) . . ?
C016 N005 B03C 122.2(3) . . ?
C009 N006 B02T 126.6(3) . . ?
C00E N006 C009 110.2(3) . . ?
C00E N006 B02T 123.0(3) . . ?
C00H N007 C00P 108.6(3) . . ?
C00H N007 B02T 127.0(3) . . ?
C00P N007 B02T 124.4(3) . . ?
C00B N008 B03C 124.0(3) . . ?
C00Z N008 C00B 108.7(3) . . ?
C00Z N008 B03C 127.4(3) . . ?
N006 C009 C00J 106.3(3) . . ?
C00O C009 N006 117.7(3) . . ?
C00O C009 C00J 135.1(3) . . ?
N005 C00A C00V 106.1(3) . . ?
C00F C00A N005 116.8(3) . . ?
C00F C00A C00V 136.3(3) . . ?
N008 C00B C00F 123.1(3) . . ?
N008 C00B C00X 106.6(3) . . ?
C00X C00B C00F 130.2(3) . . ?
C00G C00C C00F 120.3(3) . . ?
C00G C00C C017 120.1(3) . . ?
C017 C00C C00F 119.0(3) . . ?
C01H C00D H00D 119.5 . . ?
C01H C00D C01Z 120.9(3) . . ?
C01Z C00D H00D 119.5 . . ?
N006 C00E H00E 124.8 . . ?
N006 C00E C00W 110.3(3) . . ?
C00W C00E H00E 124.8 . . ?
C00A C00F C00B 120.5(3) . . ?
C00A C00F C00C 124.7(3) . . ?
C00B C00F C00C 114.6(3) . . ?
C00C C00G C01Y 121.8(3) . . ?
C01L C00G C00C 118.7(3) . . ?
C01L C00G C01Y 119.5(3) . . ?
N007 C00H H00H 125.2 . . ?
N007 C00H C00U 109.5(3) . . ?
C00U C00H H00H 125.2 . . ?
C00W C00J C009 105.3(3) . . ?
C018 C00J C009 135.2(3) . . ?
C018 C00J C00W 119.5(3) . . ?
C00T C00K C01X 121.8(3) . . ?
C01D C00K C00T 118.9(3) . . ?
C01D C00K C01X 119.3(3) . . ?
C01F C00L C00Q 119.2(3) . . ?
C01I C00L C00Q 122.5(3) . . ?
C01I C00L C01F 117.2(3) . . ?
C00P C00M H00M 126.2 . . ?
C00U C00M H00M 126.2 . . ?
C00U C00M C00P 107.7(3) . . ?
C00T C00N C01S 121.4(3) . . ?
C019 C00N C00T 118.5(3) . . ?
C019 C00N C01S 120.0(3) . . ?
C009 C00O C00P 119.7(3) . . ?
C009 C00O C00T 125.1(3) . . ?
C00P C00O C00T 114.9(3) . . ?
N007 C00P C00M 107.8(3) . . ?
N007 C00P C00O 123.2(3) . . ?
C00M C00P C00O 129.0(3) . . ?
C00V C00Q C00L 126.2(3) . . ?
C00V C00Q C01J 117.6(3) . . ?
C01J C00Q C00L 116.0(3) . . ?
C021 C00S C018 122.6(3) . . ?
C025 C00S C018 119.2(3) . . ?
C025 C00S C021 117.3(3) . . ?
C00K C00T C00N 120.2(3) . . ?
C00K C00T C00O 119.5(3) . . ?
C00N C00T C00O 119.9(3) . . ?
C00H C00U C00M 106.5(3) . . ?
C00H C00U C01C 125.8(3) . . ?
C00M C00U C01C 127.6(3) . . ?
C00Q C00V C00A 135.9(3) . . ?
C00Q C00V C00Y 118.4(3) . . ?
C00Y C00V C00A 105.6(3) . . ?
C00E C00W C00J 107.7(3) . . ?
C01E C00W C00E 129.0(3) . . ?
C01E C00W C00J 123.3(3) . . ?
C00B C00X H00X 125.7 . . ?
C010 C00X C00B 108.7(3) . . ?
C010 C00X H00X 125.7 . . ?
C016 C00Y C00V 107.2(3) . . ?
C01K C00Y C00V 124.5(3) . . ?
C01K C00Y C016 128.3(3) . . ?
N008 C00Z H00Z 124.8 . . ?
N008 C00Z C010 110.4(3) . . ?
C010 C00Z H00Z 124.8 . . ?
C00X C010 C011 128.9(3) . . ?
C00Z C010 C00X 105.7(3) . . ?
C00Z C010 C011 125.4(3) . . ?
C029 C011 C010 121.3(3) . . ?
C02H C011 C010 121.5(3) . . ?
C02H C011 C029 117.2(3) . . ?
C019 C012 C01D 117.7(3) . . ?
C019 C012 C02R 120.8(4) . . ?
C01D C012 C02R 121.5(3) . . ?
C023 C013 C01B 122.0(3) . . ?
C023 C013 C032 116.6(3) . . ?
C032 C013 C01B 121.4(3) . . ?
C01G C015 C024 121.2(3) . . ?
C01L C015 C01G 117.8(3) . . ?
C01L C015 C024 121.0(4) . . ?
N005 C016 C00Y 110.9(3) . . ?
N005 C016 H016 124.6 . . ?
C00Y C016 H016 124.6 . . ?
C00C C017 C02O 121.4(3) . . ?
C01G C017 C00C 118.8(3) . . ?
C01G C017 C02O 119.8(3) . . ?
C00J C018 C00S 125.8(3) . . ?
C00J C018 C01B 116.7(3) . . ?
C01B C018 C00S 117.0(3) . . ?
C00N C019 C012 122.7(3) . . ?
C00N C019 H019 118.7 . . ?
C012 C019 H019 118.7 . . ?
C01J C01A C01R 119.6(3) . . ?
C01K C01A C01J 120.2(3) . . ?
C01K C01A C01R 120.2(3) . . ?
C018 C01B C013 118.9(3) . . ?
C018 C01B C01M 122.8(3) . . ?
C01M C01B C013 118.2(3) . . ?
C02B C01C C00U 121.9(3) . . ?
C02B C01C C02E 117.7(4) . . ?
C02E C01C C00U 120.3(3) . . ?
C00K C01D H01D 119.0 . . ?
C012 C01D C00K 122.0(3) . . ?
C012 C01D H01D 119.0 . . ?
C00W C01E C014 119.6(3) . . ?
C01M C01E C00W 116.8(3) . . ?
C01M C01E C014 123.6(3) . . ?
C00L C01F H01H 119.6 . . ?
C00L C01F C020 120.8(3) . . ?
C020 C01F H01H 119.6 . . ?
C015 C01G C017 122.2(3) . . ?
C015 C01G H01I 118.9 . . ?
C017 C01G H01I 118.9 . . ?
C00D C01H C01J 124.0(3) . . ?
C00D C01H C02K 117.6(3) . . ?
C02K C01H C01J 118.3(3) . . ?
C00L C01I H01J 119.1 . . ?
C027 C01I C00L 121.9(3) . . ?
C027 C01I H01J 119.1 . . ?
C00Q C01J C01A 122.4(3) . . ?
C00Q C01J C01H 119.6(3) . . ?
C01A C01J C01H 117.9(3) . . ?
C00Y C01K C00I 120.1(3) . . ?
C01A C01K C00Y 116.7(3) . . ?
C01A C01K C00I 123.0(3) . . ?
C00G C01L H01L 118.8 . . ?
C015 C01L C00G 122.4(3) . . ?
C015 C01L H01L 118.8 . . ?
C01B C01M C01N 119.5(3) . . ?
C01E C01M C01B 120.7(3) . . ?
C01E C01M C01N 119.5(3) . . ?
C02A C01N C01M 120.3(3) . . ?
C02A C01N C033 117.4(3) . . ?
C033 C01N C01M 122.3(3) . . ?
C01T C01P H01P 119.0 . . ?
C01W C01P H01P 119.0 . . ?
C01W C01P C01T 122.0(4) . . ?
C02X C01Q C02D 123.1(3) . . ?
C02X C01Q C02Y 116.7(3) . . ?
C02Y C01Q C02D 120.2(3) . . ?
C01W C01R C01A 121.4(3) . . ?
C01W C01R C026 117.7(3) . . ?
C026 C01R C01A 120.8(3) . . ?
C00N C01S H01A 109.5 . . ?
C00N C01S H01B 109.5 . . ?
C00N C01S H01C 109.5 . . ?
H01A C01S H01B 109.5 . . ?
H01A C01S H01C 109.5 . . ?
H01B C01S H01C 109.5 . . ?
C01P C01T C02Z 123.2(4) . . ?
C01P C01T C030 116.5(3) . . ?
C030 C01T C02Z 120.2(3) . . ?
C020 C01U C03A 120.0(4) . . ?
C027 C01U C020 117.0(4) . . ?
C027 C01U C03A 123.0(4) . . ?
C03F C01V C00R 111.1(3) . . ?
C03L C01V C03F 107.5(4) . . ?
C03L C01V C03P 110.2(4) . . ?
C03L C01V C00R 112.1(3) . . ?
C03P C01V C03F 108.8(4) . . ?
C03P C01V C00R 107.1(3) . . ?
C01P C01W H01W 119.6 . . ?
C01R C01W C01P 120.8(3) . . ?
C01R C01W H01W 119.6 . . ?
C00K C01X H01E 109.5 . . ?
C00K C01X H01F 109.5 . . ?
C00K C01X H01G 109.5 . . ?
H01E C01X H01F 109.5 . . ?
H01E C01X H01G 109.5 . . ?
H01F C01X H01G 109.5 . . ?
C00G C01Y H01K 109.5 . . ?
C00G C01Y H01M 109.5 . . ?
C00G C01Y H01N 109.5 . . ?
H01K C01Y H01M 109.5 . . ?
H01K C01Y H01N 109.5 . . ?
H01M C01Y H01N 109.5 . . ?
C00D C01Z H01Z 119.1 . . ?
C02V C01Z C00D 121.7(4) . . ?
C02V C01Z H01Z 119.1 . . ?
C01F C020 C01U 121.5(4) . . ?
C01F C020 H020 119.2 . . ?
C01U C020 H020 119.2 . . ?
C00S C021 H021 119.0 . . ?
C02C C021 C00S 121.9(4) . . ?
C02C C021 H021 119.0 . . ?
C02P C022 H022 120.2 . . ?
C00I C022 H022 120.2 . . ?
C00I C022 C02P 119.6(3) . . ?
C013 C023 H023 119.5 . . ?
C013 C023 C028 121.0(4) . . ?
C028 C023 H023 119.5 . . ?
C015 C024 H02K 109.5 . . ?
C015 C024 H02M 109.5 . . ?
C015 C024 H02O 109.5 . . ?
H02K C024 H02M 109.5 . . ?
H02K C024 H02O 109.5 . . ?
H02M C024 H02O 109.5 . . ?
C00S C025 H025 119.9 . . ?
C00S C025 C02L 120.2(4) . . ?
C02L C025 H025 119.9 . . ?
C01R C026 H026 119.4 . . ?
C030 C026 C01R 121.1(3) . . ?
C030 C026 H026 119.4 . . ?
C01I C027 C01U 121.4(4) . . ?
C01I C027 H027 119.3 . . ?
C01U C027 H027 119.3 . . ?
C023 C028 H028 118.9 . . ?
C023 C028 C038 122.2(4) . . ?
C038 C028 H028 118.9 . . ?
C011 C029 H029 119.2 . . ?
C031 C029 C011 121.7(4) . . ?
C031 C029 H029 119.2 . . ?
C01N C02A H02A 119.2 . . ?
C01N C02A C02X 121.7(3) . . ?
C02X C02A H02A 119.2 . . ?
C01C C02B H02B 119.4 . . ?
C01C C02B C034 121.2(4) . . ?
C034 C02B H02B 119.4 . . ?
C021 C02C H02C 119.3 . . ?
C035 C02C C021 121.5(4) . . ?
C035 C02C H02C 119.3 . . ?
C01Q C02D C03D 110.0(3) . . ?
C01Q C02D C03J 108.5(4) . . ?
C036 C02D C01Q 112.3(3) . . ?
C036 C02D C03D 109.3(4) . . ?
C036 C02D C03J 108.4(4) . . ?
C03D C02D C03J 108.1(4) . . ?
C01C C02E H02E 119.6 . . ?
C02N C02E C01C 120.9(4) . . ?
C02N C02E H02E 119.6 . . ?
C02S C02F H02F 119.3 . . ?
C01O C02F H02F 119.3 . . ?
C01O C02F C02S 121.4(3) . . ?
C037 C02G H02G 119.7 . . ?
C014 C02G H02G 119.7 . . ?
C014 C02G C037 120.7(3) . . ?
C011 C02H H02P 119.4 . . ?
C02Q C02H C011 121.2(4) . . ?
C02Q C02H H02P 119.4 . . ?
C02Q C02I H02Q 120.5 . . ?
C031 C02I H02Q 120.5 . . ?
C031 C02I C02Q 119.0(4) . . ?
C02N C02J H02J 120.5 . . ?
C02N C02J C034 119.0(4) . . ?
C034 C02J H02J 120.5 . . ?
C01H C02K H02R 119.0 . . ?
C03B C02K C01H 121.9(4) . . ?
C03B C02K H02R 119.0 . . ?
C025 C02L H02L 119.2 . . ?
C025 C02L C035 121.6(4) . . ?
C035 C02L H02L 119.2 . . ?
C02W C02M H02T 119.9 . . ?
C00R C02M H02T 119.9 . . ?
C00R C02M C02W 120.2(3) . . ?
C02E C02N H02N 119.7 . . ?
C02J C02N C02E 120.6(4) . . ?
C02J C02N H02N 119.7 . . ?
C017 C02O H02U 109.5 . . ?
C017 C02O H02V 109.5 . . ?
C017 C02O H02W 109.5 . . ?
H02U C02O H02V 109.5 . . ?
H02U C02O H02W 109.5 . . ?
H02V C02O H02W 109.5 . . ?
C022 C02P H02Z 119.2 . . ?
C00R C02P C022 121.7(3) . . ?
C00R C02P H02Z 119.2 . . ?
C02H C02Q C02I 120.5(4) . . ?
C02H C02Q H02 119.8 . . ?
C02I C02Q H02 119.8 . . ?
C012 C02R H02D 109.5 . . ?
C012 C02R H02H 109.5 . . ?
C012 C02R H02I 109.5 . . ?
H02D C02R H02H 109.5 . . ?
H02D C02R H02I 109.5 . . ?
H02H C02R H02I 109.5 . . ?
C02F C02S H02S 120.1 . . ?
C014 C02S C02F 119.8(3) . . ?
C014 C02S H02S 120.1 . . ?
F3 B02T F2 110.2(3) . . ?
F3 B02T N006 108.0(3) . . ?
F3 B02T N007 112.1(3) . . ?
F2 B02T N006 109.3(3) . . ?
F2 B02T N007 112.0(3) . . ?
N007 B02T N006 105.0(3) . . ?
C03I C02U C01O 107.3(3) . . ?
C03M C02U C03I 108.0(4) . . ?
C03M C02U C03Q 110.7(5) . . ?
C03M C02U C01O 112.6(4) . . ?
C03Q C02U C03I 106.3(5) . . ?
C03Q C02U C01O 111.6(4) . . ?
C01Z C02V C03B 116.7(4) . . ?
C01Z C02V C03O 124.7(6) . . ?
C01Z C02V C10 117.4(19) . . ?
C03B C02V C03O 118.5(6) . . ?
C03B C02V C10 125.2(19) . . ?
C02M C02W H1 119.6 . . ?
C00I C02W C02M 120.7(3) . . ?
C00I C02W H1 119.6 . . ?
C01Q C02X C02A 121.4(3) . . ?
C01Q C02X H02X 119.3 . . ?
C02A C02X H02X 119.3 . . ?
C01Q C02Y H02Y 119.2 . . ?
C033 C02Y C01Q 121.6(3) . . ?
C033 C02Y H02Y 119.2 . . ?
C03E C02Z C01T 111.8(4) . . ?
C03G C02Z C01T 108.2(4) . . ?
C03G C02Z C03E 109.0(4) . . ?
C03S C02Z C01T 110.8(4) . . ?
C03S C02Z C03E 108.9(4) . . ?
C03S C02Z C03G 108.0(5) . . ?
C01T C030 H030 119.2 . . ?
C026 C030 C01T 121.7(3) . . ?
C026 C030 H030 119.2 . . ?
C029 C031 C02I 120.5(4) . . ?
C029 C031 H031 119.8 . . ?
C02I C031 H031 119.8 . . ?
C013 C032 H032 119.0 . . ?
C039 C032 C013 122.0(4) . . ?
C039 C032 H032 119.0 . . ?
C01N C033 H033 119.4 . . ?
C02Y C033 C01N 121.1(4) . . ?
C02Y C033 H033 119.4 . . ?
C02B C034 H034 119.7 . . ?
C02J C034 C02B 120.6(4) . . ?
C02J C034 H034 119.7 . . ?
C02C C035 C02L 117.3(4) . . ?
C02C C035 C03K 120.3(5) . . ?
C02C C035 C18 140.9(14) . . ?
C02L C035 C03K 122.4(5) . . ?
C02L C035 C18 101.7(14) . . ?
C02D C036 H03A 109.5 . . ?
C02D C036 H03B 109.5 . . ?
C02D C036 H03C 109.5 . . ?
H03A C036 H03B 109.5 . . ?
H03A C036 H03C 109.5 . . ?
H03B C036 H03C 109.5 . . ?
C02G C037 H037 119.7 . . ?
C02G C037 C01O 120.6(3) . . ?
C01O C037 H037 119.7 . . ?
C028 C038 C03H 122.3(4) . . ?
C039 C038 C028 116.3(4) . . ?
C039 C038 C03H 121.4(4) . . ?
C032 C039 H039 119.1 . . ?
C038 C039 C032 121.8(4) . . ?
C038 C039 H039 119.1 . . ?
C01U C03A C03N 112.3(4) . . ?
C03R C03A C01U 108.7(4) . . ?
C03R C03A C03N 107.6(5) . . ?
C03U C03A C01U 110.0(4) . . ?
C03U C03A C03N 106.2(5) . . ?
C03U C03A C03R 112.0(5) . . ?
C02K C03B C02V 121.1(4) . . ?
C02K C03B H03Z 119.5 . . ?
C02V C03B H03Z 119.5 . . ?
F1 B03C F 109.8(3) . . ?
F1 B03C N005 109.0(3) . . ?
F1 B03C N008 112.1(3) . . ?
F B03C N005 108.6(3) . . ?
F B03C N008 111.5(3) . . ?
N008 B03C N005 105.6(3) . . ?
C02D C03D H03D 109.5 . . ?
C02D C03D H03E 109.5 . . ?
C02D C03D H03F 109.5 . . ?
H03D C03D H03E 109.5 . . ?
H03D C03D H03F 109.5 . . ?
H03E C03D H03F 109.5 . . ?
C02Z C03E H03 109.5 . . ?
C02Z C03E H 109.5 . . ?
C02Z C03E HA 109.5 . . ?
H03 C03E H 109.5 . . ?
H03 C03E HA 109.5 . . ?
H C03E HA 109.5 . . ?
C01V C03F H2 109.5 . . ?
C01V C03F HB 109.5 . . ?
C01V C03F HC 109.5 . . ?
H2 C03F HB 109.5 . . ?
H2 C03F HC 109.5 . . ?
HB C03F HC 109.5 . . ?
C02Z C03G H3 109.5 . . ?
C02Z C03G HD 109.5 . . ?
C02Z C03G HE 109.5 . . ?
H3 C03G HD 109.5 . . ?
H3 C03G HE 109.5 . . ?
HD C03G HE 109.5 . . ?
C038 C03H C3 106.2(6) . . ?
C038 C03H C4 103.2(6) . . ?
C038 C03H C6 114.3(6) . . ?
C1 C03H C038 112.7(6) . . ?
C1 C03H C3 107.2(9) . . ?
C1 C03H C6 113.1(9) . . ?
C2 C03H C038 111.6(6) . . ?
C2 C03H C4 102.0(10) . . ?
C5 C03H C038 112.5(7) . . ?
C5 C03H C2 115.5(11) . . ?
C5 C03H C4 110.8(11) . . ?
C6 C03H C3 102.3(8) . . ?
C02U C03I H03G 109.5 . . ?
C02U C03I H03H 109.5 . . ?
C02U C03I H03I 109.5 . . ?
H03G C03I H03H 109.5 . . ?
H03G C03I H03I 109.5 . . ?
H03H C03I H03I 109.5 . . ?
C02D C03J H03J 109.5 . . ?
C02D C03J H03K 109.5 . . ?
C02D C03J H03L 109.5 . . ?
H03J C03J H03K 109.5 . . ?
H03J C03J H03L 109.5 . . ?
H03K C03J H03L 109.5 . . ?
C035 C03K C24 104.0(16) . . ?
C03V C03K C035 113.6(6) . . ?
C03V C03K C24 127.8(17) . . ?
C03X C03K C035 107.5(6) . . ?
C03X C03K C03V 107.6(7) . . ?
C03X C03K C24 93.2(19) . . ?
C01V C03L H4 109.5 . . ?
C01V C03L HF 109.5 . . ?
C01V C03L HG 109.5 . . ?
H4 C03L HF 109.5 . . ?
H4 C03L HG 109.5 . . ?
HF C03L HG 109.5 . . ?
C02U C03M H03M 109.5 . . ?
C02U C03M H03N 109.5 . . ?
C02U C03M H03O 109.5 . . ?
H03M C03M H03N 109.5 . . ?
H03M C03M H03O 109.5 . . ?
H03N C03M H03O 109.5 . . ?
C03A C03N H5 109.5 . . ?
C03A C03N HH 109.5 . . ?
C03A C03N HI 109.5 . . ?
H5 C03N HH 109.5 . . ?
H5 C03N HI 109.5 . . ?
HH C03N HI 109.5 . . ?
C02V C03O C03Y 110.9(7) . . ?
C02V C03O C03Z 109.6(8) . . ?
C03W C03O C02V 108.6(10) . . ?
C03W C03O C03Y 110.3(10) . . ?
C03W C03O C03Z 111.9(10) . . ?
C03Y C03O C03Z 105.6(9) . . ?
C01V C03P H6 109.5 . . ?
C01V C03P HJ 109.5 . . ?
C01V C03P HK 109.5 . . ?
H6 C03P HJ 109.5 . . ?
H6 C03P HK 109.5 . . ?
HJ C03P HK 109.5 . . ?
C02U C03Q H03P 109.5 . . ?
C02U C03Q H03Q 109.5 . . ?
C02U C03Q H03R 109.5 . . ?
H03P C03Q H03Q 109.5 . . ?
H03P C03Q H03R 109.5 . . ?
H03Q C03Q H03R 109.5 . . ?
C03A C03R H7 109.5 . . ?
C03A C03R HL 109.5 . . ?
C03A C03R HM 109.5 . . ?
H7 C03R HL 109.5 . . ?
H7 C03R HM 109.5 . . ?
HL C03R HM 109.5 . . ?
C02Z C03S H8 109.5 . . ?
C02Z C03S HN 109.5 . . ?
C02Z C03S HO 109.5 . . ?
H8 C03S HN 109.5 . . ?
H8 C03S HO 109.5 . . ?
HN C03S HO 109.5 . . ?
H03S C03T H03T 109.5 . . ?
H03S C03T H03U 109.5 . . ?
H03T C03T H03U 109.5 . . ?
C18 C03T H03S 109.5 . . ?
C18 C03T H03T 109.5 . . ?
C18 C03T H03U 109.5 . . ?
C03A C03U H9 109.5 . . ?
C03A C03U HP 109.5 . . ?
C03A C03U HQ 109.5 . . ?
H9 C03U HP 109.5 . . ?
H9 C03U HQ 109.5 . . ?
HP C03U HQ 109.5 . . ?
C03K C03V H03V 109.5 . . ?
C03K C03V H03W 109.5 . . ?
C03K C03V H03X 109.5 . . ?
H03V C03V H03W 109.5 . . ?
H03V C03V H03X 109.5 . . ?
H03W C03V H03X 109.5 . . ?
C03O C03W H10 109.5 . . ?
C03O C03W HR 109.5 . . ?
C03O C03W HS 109.5 . . ?
H10 C03W HR 109.5 . . ?
H10 C03W HS 109.5 . . ?
HR C03W HS 109.5 . . ?
C03K C03X H03Y 109.5 . . ?
C03K C03X HT 109.5 . . ?
C03K C03X HU 109.5 . . ?
H03Y C03X HT 109.5 . . ?
H03Y C03X HU 109.5 . . ?
HT C03X HU 109.5 . . ?
C03O C03Y H11 109.5 . . ?
C03O C03Y HV 109.5 . . ?
C03O C03Y HW 109.5 . . ?
H11 C03Y HV 109.5 . . ?
H11 C03Y HW 109.5 . . ?
HV C03Y HW 109.5 . . ?
C03O C03Z H12 109.5 . . ?
C03O C03Z HX 109.5 . . ?
C03O C03Z HY 109.5 . . ?
H12 C03Z HX 109.5 . . ?
H12 C03Z HY 109.5 . . ?
HX C03Z HY 109.5 . . ?
C03H C1 H1A 109.5 . . ?
C03H C1 H1B 109.5 . . ?
C03H C1 H1C 109.5 . . ?
H1A C1 H1B 109.5 . . ?
H1A C1 H1C 109.5 . . ?
H1B C1 H1C 109.5 . . ?
C03H C2 H2A 109.5 . . ?
C03H C2 H2B 109.5 . . ?
C03H C2 H2C 109.5 . . ?
H2A C2 H2B 109.5 . . ?
H2A C2 H2C 109.5 . . ?
H2B C2 H2C 109.5 . . ?
C03H C3 H3A 109.5 . . ?
C03H C3 H3B 109.5 . . ?
C03H C3 H3C 109.5 . . ?
H3A C3 H3B 109.5 . . ?
H3A C3 H3C 109.5 . . ?
H3B C3 H3C 109.5 . . ?
C03H C4 H4A 109.5 . . ?
C03H C4 H4B 109.5 . . ?
C03H C4 H4C 109.5 . . ?
H4A C4 H4B 109.5 . . ?
H4A C4 H4C 109.5 . . ?
H4B C4 H4C 109.5 . . ?
C03H C5 H5A 109.5 . . ?
C03H C5 H5B 109.5 . . ?
C03H C5 H5C 109.5 . . ?
H5A C5 H5B 109.5 . . ?
H5A C5 H5C 109.5 . . ?
H5B C5 H5C 109.5 . . ?
C03H C6 H6A 109.5 . . ?
C03H C6 H6B 109.5 . . ?
C03H C6 H6C 109.5 . . ?
H6A C6 H6B 109.5 . . ?
H6A C6 H6C 109.5 . . ?
H6B C6 H6C 109.5 . . ?
H8A C8 H8B 109.5 . . ?
H8A C8 H8C 109.5 . . ?
H8B C8 H8C 109.5 . . ?
C10 C8 H8A 109.5 . . ?
C10 C8 H8B 109.5 . . ?
C10 C8 H8C 109.5 . . ?
H7A C7 H7B 109.5 . . ?
H7A C7 H7C 109.4 . . ?
H7B C7 H7C 109.5 . . ?
C10 C7 H7A 113.1 . . ?
C10 C7 H7B 111.0 . . ?
C10 C7 H7C 104.1 . . ?
C02V C10 C8 117(2) . . ?
C02V C10 C14 112(3) . . ?
C8 C10 C14 101(3) . . ?
C7 C10 C02V 111(2) . . ?
C7 C10 C8 106(3) . . ?
C7 C10 C14 109(3) . . ?
C10 C14 H14A 109.5 . . ?
C10 C14 H14B 109.5 . . ?
C10 C14 H14C 109.5 . . ?
H14A C14 H14B 109.5 . . ?
H14A C14 H14C 109.5 . . ?
H14B C14 H14C 109.5 . . ?
C11 C9 H9A 120.0 . . ?
C11 C9 C00I 120.0 . . ?
C00I C9 H9A 120.0 . . ?
C9 C11 H11A 120.0 . . ?
C9 C11 C00R 120.0 . . ?
C00R C11 H11A 120.0 . . ?
C02M C00R C01V 120.3(3) . . ?
C02P C00R C01V 121.0(3) . . ?
C02P C00R C02M 118.7(3) . . ?
C11 C00R C01V 116.0(3) . . ?
C12 C00R C01V 124.0(3) . . ?
C12 C00R C11 120.0 . . ?
C00R C12 H12A 120.0 . . ?
C00R C12 C13 120.0 . . ?
C13 C12 H12A 120.0 . . ?
C12 C13 H13 120.0 . . ?
C12 C13 C00I 120.0 . . ?
C00I C13 H13 120.0 . . ?
C022 C00I C01K 123.0(3) . . ?
C02W C00I C01K 117.9(3) . . ?
C02W C00I C022 119.1(3) . . ?
C9 C00I C01K 115.3(2) . . ?
C13 C00I C01K 124.7(2) . . ?
C13 C00I C9 120.0 . . ?
C15 C16 H16 120.0 . . ?
C15 C16 C01O 120.0 . . ?
C01O C16 H16 120.0 . . ?
C16 C15 H15 120.0 . . ?
C014 C15 C16 120.0 . . ?
C014 C15 H15 120.0 . . ?
C02G C014 C01E 119.4(3) . . ?
C02S C014 C01E 121.2(3) . . ?
C02S C014 C02G 119.3(3) . . ?
C15 C014 C01E 118.1(2) . . ?
C15 C014 C20 120.0 . . ?
C20 C014 C01E 121.9(2) . . ?
C014 C20 H20 120.0 . . ?
C17 C20 C014 120.0 . . ?
C17 C20 H20 120.0 . . ?
C20 C17 H17 120.0 . . ?
C01O C17 C20 120.0 . . ?
C01O C17 H17 120.0 . . ?
C02F C01O C02U 121.1(3) . . ?
C02F C01O C037 118.2(3) . . ?
C037 C01O C02U 120.6(3) . . ?
C16 C01O C02U 117.4(3) . . ?
C17 C01O C02U 122.6(3) . . ?
C17 C01O C16 120.0 . . ?
C035 C18 C21 125(2) . . ?
C03T C18 C035 109.4(15) . . ?
C03T C18 C21 102(2) . . ?
C19 C18 C035 104.1(18) . . ?
C19 C18 C03T 117(3) . . ?
C19 C18 C21 100(2) . . ?
C18 C21 H21A 109.5 . . ?
C18 C21 H21B 109.5 . . ?
C18 C21 H21C 109.5 . . ?
H21A C21 H21B 109.5 . . ?
H21A C21 H21C 109.5 . . ?
H21B C21 H21C 109.5 . . ?
C18 C19 H19A 109.5 . . ?
C18 C19 H19B 109.5 . . ?
C18 C19 H19C 109.5 . . ?
H19A C19 H19B 109.5 . . ?
H19A C19 H19C 109.5 . . ?
H19B C19 H19C 109.5 . . ?
C03K C24 H24A 109.5 . . ?
C03K C24 H24B 109.5 . . ?
C03K C24 H24C 109.5 . . ?
H24A C24 H24B 109.5 . . ?
H24A C24 H24C 109.5 . . ?
H24B C24 H24C 109.5 . . ?

loop_
_geom_bond_atom_site_label_1
_geom_bond_atom_site_label_2
_geom_bond_distance
_geom_bond_site_symmetry_2
_geom_bond_publ_flag
F3 B02T 1.381(5) . ?
F2 B02T 1.382(5) . ?
F1 B03C 1.365(5) . ?
F B03C 1.382(5) . ?
N005 C00A 1.417(4) . ?
N005 C016 1.316(4) . ?
N005 B03C 1.561(5) . ?
N006 C009 1.413(4) . ?
N006 C00E 1.315(4) . ?
N006 B02T 1.568(5) . ?
N007 C00H 1.352(5) . ?
N007 C00P 1.382(4) . ?
N007 B02T 1.521(5) . ?
N008 C00B 1.393(4) . ?
N008 C00Z 1.346(5) . ?
N008 B03C 1.520(5) . ?
C009 C00J 1.464(5) . ?
C009 C00O 1.383(5) . ?
C00A C00F 1.385(5) . ?
C00A C00V 1.465(5) . ?
C00B C00F 1.420(5) . ?
C00B C00X 1.406(5) . ?
C00C C00F 1.493(5) . ?
C00C C00G 1.396(5) . ?
C00C C017 1.403(5) . ?
C00D H00D 0.9500 . ?
C00D C01H 1.374(5) . ?
C00D C01Z 1.388(5) . ?
C00E H00E 0.9500 . ?
C00E C00W 1.412(5) . ?
C00G C01L 1.390(5) . ?
C00G C01Y 1.513(5) . ?
C00H H00H 0.9500 . ?
C00H C00U 1.398(5) . ?
C00J C00W 1.419(5) . ?
C00J C018 1.411(5) . ?
C00K C00T 1.400(5) . ?
C00K C01D 1.388(5) . ?
C00K C01X 1.514(5) . ?
C00L C00Q 1.494(5) . ?
C00L C01F 1.387(5) . ?
C00L C01I 1.385(5) . ?
C00M H00M 0.9500 . ?
C00M C00P 1.400(5) . ?
C00M C00U 1.399(5) . ?
C00N C00T 1.403(5) . ?
C00N C019 1.382(5) . ?
C00N C01S 1.503(5) . ?
C00O C00P 1.424(5) . ?
C00O C00T 1.495(5) . ?
C00Q C00V 1.400(5) . ?
C00Q C01J 1.424(5) . ?
C00S C018 1.490(5) . ?
C00S C021 1.393(5) . ?
C00S C025 1.387(5) . ?
C00U C01C 1.470(5) . ?
C00V C00Y 1.422(5) . ?
C00W C01E 1.409(5) . ?
C00X H00X 0.9500 . ?
C00X C010 1.398(5) . ?
C00Y C016 1.410(5) . ?
C00Y C01K 1.402(5) . ?
C00Z H00Z 0.9500 . ?
C00Z C010 1.395(5) . ?
C010 C011 1.469(5) . ?
C011 C029 1.394(5) . ?
C011 C02H 1.391(5) . ?
C012 C019 1.383(5) . ?
C012 C01D 1.387(5) . ?
C012 C02R 1.502(5) . ?
C013 C01B 1.491(5) . ?
C013 C023 1.379(5) . ?
C013 C032 1.383(5) . ?
C015 C01G 1.384(5) . ?
C015 C01L 1.381(5) . ?
C015 C024 1.498(5) . ?
C016 H016 0.9500 . ?
C017 C01G 1.386(5) . ?
C017 C02O 1.500(5) . ?
C018 C01B 1.412(5) . ?
C019 H019 0.9500 . ?
C01A C01J 1.424(5) . ?
C01A C01K 1.392(5) . ?
C01A C01R 1.494(5) . ?
C01B C01M 1.416(5) . ?
C01C C02B 1.376(5) . ?
C01C C02E 1.398(5) . ?
C01D H01D 0.9500 . ?
C01E C01M 1.388(5) . ?
C01E C014 1.515(4) . ?
C01F H01H 0.9500 . ?
C01F C020 1.387(5) . ?
C01G H01I 0.9500 . ?
C01H C01J 1.494(5) . ?
C01H C02K 1.384(5) . ?
C01I H01J 0.9500 . ?
C01I C027 1.373(5) . ?
C01K C00I 1.512(4) . ?
C01L H01L 0.9500 . ?
C01M C01N 1.496(5) . ?
C01N C02A 1.366(5) . ?
C01N C033 1.391(5) . ?
C01P H01P 0.9500 . ?
C01P C01T 1.390(5) . ?
C01P C01W 1.386(5) . ?
C01Q C02D 1.526(5) . ?
C01Q C02X 1.382(5) . ?
C01Q C02Y 1.389(5) . ?
C01R C01W 1.382(5) . ?
C01R C026 1.391(5) . ?
C01S H01A 0.9800 . ?
C01S H01B 0.9800 . ?
C01S H01C 0.9800 . ?
C01T C02Z 1.534(5) . ?
C01T C030 1.391(5) . ?
C01U C020 1.392(6) . ?
C01U C027 1.383(6) . ?
C01U C03A 1.532(6) . ?
C01V C03F 1.543(6) . ?
C01V C03L 1.518(6) . ?
C01V C03P 1.519(6) . ?
C01V C00R 1.559(4) . ?
C01W H01W 0.9500 . ?
C01X H01E 0.9800 . ?
C01X H01F 0.9800 . ?
C01X H01G 0.9800 . ?
C01Y H01K 0.9800 . ?
C01Y H01M 0.9800 . ?
C01Y H01N 0.9800 . ?
C01Z H01Z 0.9500 . ?
C01Z C02V 1.386(5) . ?
C020 H020 0.9500 . ?
C021 H021 0.9500 . ?
C021 C02C 1.374(6) . ?
C022 H022 0.9500 . ?
C022 C02P 1.383(5) . ?
C022 C00I 1.378(5) . ?
C023 H023 0.9500 . ?
C023 C028 1.380(6) . ?
C024 H02K 0.9800 . ?
C024 H02M 0.9800 . ?
C024 H02O 0.9800 . ?
C025 H025 0.9500 . ?
C025 C02L 1.393(6) . ?
C026 H026 0.9500 . ?
C026 C030 1.382(5) . ?
C027 H027 0.9500 . ?
C028 H028 0.9500 . ?
C028 C038 1.386(6) . ?
C029 H029 0.9500 . ?
C029 C031 1.375(6) . ?
C02A H02A 0.9500 . ?
C02A C02X 1.388(6) . ?
C02B H02B 0.9500 . ?
C02B C034 1.383(6) . ?
C02C H02C 0.9500 . ?
C02C C035 1.367(7) . ?
C02D C036 1.524(6) . ?
C02D C03D 1.528(6) . ?
C02D C03J 1.531(6) . ?
C02E H02E 0.9500 . ?
C02E C02N 1.379(6) . ?
C02F H02F 0.9500 . ?
C02F C02S 1.381(5) . ?
C02F C01O 1.376(5) . ?
C02G H02G 0.9500 . ?
C02G C037 1.377(5) . ?
C02G C014 1.372(5) . ?
C02H H02P 0.9500 . ?
C02H C02Q 1.384(6) . ?
C02I H02Q 0.9500 . ?
C02I C02Q 1.384(6) . ?
C02I C031 1.377(6) . ?
C02J H02J 0.9500 . ?
C02J C02N 1.374(6) . ?
C02J C034 1.376(6) . ?
C02K H02R 0.9500 . ?
C02K C03B 1.369(6) . ?
C02L H02L 0.9500 . ?
C02L C035 1.400(7) . ?
C02M H02T 0.9500 . ?
C02M C02W 1.389(5) . ?
C02M C00R 1.374(5) . ?
C02N H02N 0.9500 . ?
C02O H02U 0.9800 . ?
C02O H02V 0.9800 . ?
C02O H02W 0.9800 . ?
C02P H02Z 0.9500 . ?
C02P C00R 1.364(5) . ?
C02Q H02 0.9500 . ?
C02R H02D 0.9800 . ?
C02R H02H 0.9800 . ?
C02R H02I 0.9800 . ?
C02S H02S 0.9500 . ?
C02S C014 1.372(5) . ?
C02U C03I 1.554(7) . ?
C02U C03M 1.505(7) . ?
C02U C03Q 1.505(7) . ?
C02U C01O 1.558(4) . ?
C02V C03B 1.399(6) . ?
C02V C03O 1.529(10) . ?
C02V C10 1.52(2) . ?
C02W H1 0.9500 . ?
C02W C00I 1.371(5) . ?
C02X H02X 0.9500 . ?
C02Y H02Y 0.9500 . ?
C02Y C033 1.379(6) . ?
C02Z C03E 1.527(6) . ?
C02Z C03G 1.526(7) . ?
C02Z C03S 1.521(7) . ?
C030 H030 0.9500 . ?
C031 H031 0.9500 . ?
C032 H032 0.9500 . ?
C032 C039 1.375(6) . ?
C033 H033 0.9500 . ?
C034 H034 0.9500 . ?
C035 C03K 1.563(8) . ?
C035 C18 1.542(19) . ?
C036 H03A 0.9800 . ?
C036 H03B 0.9800 . ?
C036 H03C 0.9800 . ?
C037 H037 0.9500 . ?
C037 C01O 1.380(5) . ?
C038 C039 1.370(6) . ?
C038 C03H 1.531(6) . ?
C039 H039 0.9500 . ?
C03A C03N 1.535(7) . ?
C03A C03R 1.522(8) . ?
C03A C03U 1.506(8) . ?
C03B H03Z 0.9500 . ?
C03D H03D 0.9800 . ?
C03D H03E 0.9800 . ?
C03D H03F 0.9800 . ?
C03E H03 0.9800 . ?
C03E H 0.9800 . ?
C03E HA 0.9800 . ?
C03F H2 0.9800 . ?
C03F HB 0.9800 . ?
C03F HC 0.9800 . ?
C03G H3 0.9800 . ?
C03G HD 0.9800 . ?
C03G HE 0.9800 . ?
C03H C1 1.425(13) . ?
C03H C2 1.497(14) . ?
C03H C3 1.640(15) . ?
C03H C4 1.636(17) . ?
C03H C5 1.381(15) . ?
C03H C6 1.547(11) . ?
C03I H03G 0.9800 . ?
C03I H03H 0.9800 . ?
C03I H03I 0.9800 . ?
C03J H03J 0.9800 . ?
C03J H03K 0.9800 . ?
C03J H03L 0.9800 . ?
C03K C03V 1.540(11) . ?
C03K C03X 1.527(12) . ?
C03K C24 1.63(5) . ?
C03L H4 0.9800 . ?
C03L HF 0.9800 . ?
C03L HG 0.9800 . ?
C03M H03M 0.9800 . ?
C03M H03N 0.9800 . ?
C03M H03O 0.9800 . ?
C03N H5 0.9800 . ?
C03N HH 0.9800 . ?
C03N HI 0.9800 . ?
C03O C03W 1.49(2) . ?
C03O C03Y 1.536(14) . ?
C03O C03Z 1.543(13) . ?
C03P H6 0.9800 . ?
C03P HJ 0.9800 . ?
C03P HK 0.9800 . ?
C03Q H03P 0.9800 . ?
C03Q H03Q 0.9800 . ?
C03Q H03R 0.9800 . ?
C03R H7 0.9800 . ?
C03R HL 0.9800 . ?
C03R HM 0.9800 . ?
C03S H8 0.9800 . ?
C03S HN 0.9800 . ?
C03S HO 0.9800 . ?
C03T H03S 0.9800 . ?
C03T H03T 0.9800 . ?
C03T H03U 0.9800 . ?
C03T C18 1.518(19) . ?
C03U H9 0.9800 . ?
C03U HP 0.9800 . ?
C03U HQ 0.9800 . ?
C03V H03V 0.9800 . ?
C03V H03W 0.9800 . ?
C03V H03X 0.9800 . ?
C03W H10 0.9800 . ?
C03W HR 0.9800 . ?
C03W HS 0.9800 . ?
C03X H03Y 0.9800 . ?
C03X HT 0.9800 . ?
C03X HU 0.9800 . ?
C03Y H11 0.9800 . ?
C03Y HV 0.9800 . ?
C03Y HW 0.9800 . ?
C03Z H12 0.9800 . ?
C03Z HX 0.9800 . ?
C03Z HY 0.9800 . ?
C1 H1A 0.9800 . ?
C1 H1B 0.9800 . ?
C1 H1C 0.9800 . ?
C2 H2A 0.9800 . ?
C2 H2B 0.9800 . ?
C2 H2C 0.9800 . ?
C3 H3A 0.9800 . ?
C3 H3B 0.9800 . ?
C3 H3C 0.9800 . ?
C4 H4A 0.9800 . ?
C4 H4B 0.9800 . ?
C4 H4C 0.9800 . ?
C5 H5A 0.9800 . ?
C5 H5B 0.9800 . ?
C5 H5C 0.9800 . ?
C6 H6A 0.9800 . ?
C6 H6B 0.9800 . ?
C6 H6C 0.9800 . ?
C8 H8A 0.9800 . ?
C8 H8B 0.9800 . ?
C8 H8C 0.9800 . ?
C8 C10 1.525(19) . ?
C7 H7A 0.9803 . ?
C7 H7B 0.9800 . ?
C7 H7C 0.9800 . ?
C7 C10 1.50(2) . ?
C10 C14 1.58(7) . ?
C14 H14A 0.9800 . ?
C14 H14B 0.9800 . ?
C14 H14C 0.9800 . ?
C9 H9A 0.9500 . ?
C9 C11 1.3900 . ?
C9 C00I 1.3900 . ?
C11 H11A 0.9500 . ?
C11 C00R 1.3900 . ?
C00R C12 1.3900 . ?
C12 H12A 0.9500 . ?
C12 C13 1.3900 . ?
C13 H13 0.9500 . ?
C13 C00I 1.3900 . ?
C16 H16 0.9500 . ?
C16 C15 1.3900 . ?
C16 C01O 1.3900 . ?
C15 H15 0.9500 . ?
C15 C014 1.3900 . ?
C014 C20 1.3900 . ?
C20 H20 0.9500 . ?
C20 C17 1.3900 . ?
C17 H17 0.9500 . ?
C17 C01O 1.3900 . ?
C18 C21 1.66(5) . ?
C18 C19 1.515(19) . ?
C21 H21A 0.9800 . ?
C21 H21B 0.9800 . ?
C21 H21C 0.9800 . ?
C19 H19A 0.9800 . ?
C19 H19B 0.9800 . ?
C19 H19C 0.9800 . ?
C24 H24A 0.9800 . ?
C24 H24B 0.9800 . ?
C24 H24C 0.9800 . ?

loop_
_geom_torsion_atom_site_label_1
_geom_torsion_atom_site_label_2
_geom_torsion_atom_site_label_3
_geom_torsion_atom_site_label_4
_geom_torsion
_geom_torsion_site_symmetry_1
_geom_torsion_site_symmetry_2
_geom_torsion_site_symmetry_3
_geom_torsion_site_symmetry_4
_geom_torsion_publ_flag
N005 C00A C00F C00B -4.2(5) . . . . ?
N005 C00A C00F C00C 170.3(3) . . . . ?
N005 C00A C00V C00Q 172.5(3) . . . . ?
N005 C00A C00V C00Y -5.9(3) . . . . ?
N006 C009 C00J C00W 4.8(3) . . . . ?
N006 C009 C00J C018 -174.6(3) . . . . ?
N006 C009 C00O C00P 5.6(4) . . . . ?
N006 C009 C00O C00T -168.7(3) . . . . ?
N006 C00E C00W C00J 0.7(4) . . . . ?
N006 C00E C00W C01E -178.0(3) . . . . ?
N007 C00H C00U C00M 0.4(4) . . . . ?
N007 C00H C00U C01C 177.2(3) . . . . ?
N008 C00B C00F C00A -3.2(5) . . . . ?
N008 C00B C00F C00C -178.3(3) . . . . ?
N008 C00B C00X C010 -0.5(4) . . . . ?
N008 C00Z C010 C00X -0.1(4) . . . . ?
N008 C00Z C010 C011 -179.2(3) . . . . ?
C009 N006 C00E C00W 2.6(4) . . . . ?
C009 N006 B02T F3 -97.6(4) . . . . ?
C009 N006 B02T F2 142.4(3) . . . . ?
C009 N006 B02T N007 22.1(4) . . . . ?
C009 C00J C00W C00E -3.4(3) . . . . ?
C009 C00J C00W C01E 175.3(3) . . . . ?
C009 C00J C018 C00S 13.8(6) . . . . ?
C009 C00J C018 C01B -175.1(3) . . . . ?
C009 C00O C00P N007 3.1(5) . . . . ?
C009 C00O C00P C00M -175.0(3) . . . . ?
C009 C00O C00T C00K 77.6(4) . . . . ?
C009 C00O C00T C00N -109.8(4) . . . . ?
C00A N005 C016 C00Y -1.0(4) . . . . ?
C00A N005 B03C F1 102.8(4) . . . . ?
C00A N005 B03C F -137.5(3) . . . . ?
C00A N005 B03C N008 -17.8(5) . . . . ?
C00A C00V C00Y C016 5.3(3) . . . . ?
C00A C00V C00Y C01K -176.0(3) . . . . ?
C00B N008 C00Z C010 -0.3(4) . . . . ?
C00B N008 B03C F1 -109.5(4) . . . . ?
C00B N008 B03C F 126.9(4) . . . . ?
C00B N008 B03C N005 9.2(5) . . . . ?
C00B C00X C010 C00Z 0.4(4) . . . . ?
C00B C00X C010 C011 179.4(3) . . . . ?
C00C C00G C01L C015 -1.3(6) . . . . ?
C00C C017 C01G C015 -0.1(5) . . . . ?
C00D C01H C01J C00Q -70.3(5) . . . . ?
C00D C01H C01J C01A 113.5(4) . . . . ?
C00D C01H C02K C03B 1.1(6) . . . . ?
C00D C01Z C02V C03B 1.9(7) . . . . ?
C00D C01Z C02V C03O 177.7(7) . . . . ?
C00D C01Z C02V C10 -168.9(14) . . . . ?
C00E N006 C009 C00J -4.7(4) . . . . ?
C00E N006 C009 C00O 165.6(3) . . . . ?
C00E N006 B02T F3 75.9(4) . . . . ?
C00E N006 B02T F2 -44.0(4) . . . . ?
C00E N006 B02T N007 -164.3(3) . . . . ?
C00E C00W C01E C01M 179.5(3) . . . . ?
C00E C00W C01E C014 2.4(5) . . . . ?
C00F C00A C00V C00Q -18.0(7) . . . . ?
C00F C00A C00V C00Y 163.5(4) . . . . ?
C00F C00B C00X C010 -179.4(3) . . . . ?
C00F C00C C00G C01L 173.2(3) . . . . ?
C00F C00C C00G C01Y -7.4(5) . . . . ?
C00F C00C C017 C01G -172.7(3) . . . . ?
C00F C00C C017 C02O 7.9(5) . . . . ?
C00G C00C C00F C00A 108.2(4) . . . . ?
C00G C00C C00F C00B -77.0(4) . . . . ?
C00G C00C C017 C01G -0.8(5) . . . . ?
C00G C00C C017 C02O 179.7(4) . . . . ?
C00H N007 C00P C00M -0.3(4) . . . . ?
C00H N007 C00P C00O -178.7(3) . . . . ?
C00H N007 B02T F3 -74.8(5) . . . . ?
C00H N007 B02T F2 49.7(5) . . . . ?
C00H N007 B02T N006 168.2(3) . . . . ?
C00H C00U C01C C02B 2.2(5) . . . . ?
C00H C00U C01C C02E -175.1(3) . . . . ?
C00J C009 C00O C00P 172.3(3) . . . . ?
C00J C009 C00O C00T -1.9(6) . . . . ?
C00J C00W C01E C01M 1.0(5) . . . . ?
C00J C00W C01E C014 -176.1(3) . . . . ?
C00J C018 C01B C013 179.9(3) . . . . ?
C00J C018 C01B C01M -2.4(5) . . . . ?
C00L C00Q C00V C00A -8.1(6) . . . . ?
C00L C00Q C00V C00Y 170.2(3) . . . . ?
C00L C00Q C01J C01A -173.4(3) . . . . ?
C00L C00Q C01J C01H 10.5(4) . . . . ?
C00L C01F C020 C01U 0.1(6) . . . . ?
C00L C01I C027 C01U -0.4(6) . . . . ?
C00M C00U C01C C02B 178.3(4) . . . . ?
C00M C00U C01C C02E 1.1(5) . . . . ?
C00O C009 C00J C00W -163.0(4) . . . . ?
C00O C009 C00J C018 17.6(6) . . . . ?
C00P N007 C00H C00U -0.1(4) . . . . ?
C00P N007 B02T F3 104.7(4) . . . . ?
C00P N007 B02T F2 -130.8(3) . . . . ?
C00P N007 B02T N006 -12.3(4) . . . . ?
C00P C00M C00U C00H -0.6(4) . . . . ?
C00P C00M C00U C01C -177.3(3) . . . . ?
C00P C00O C00T C00K -96.9(4) . . . . ?
C00P C00O C00T C00N 75.7(4) . . . . ?
C00Q C00L C01F C020 -165.2(3) . . . . ?
C00Q C00L C01I C027 165.0(3) . . . . ?
C00Q C00V C00Y C016 -173.4(3) . . . . ?
C00Q C00V C00Y C01K 5.2(5) . . . . ?
C00S C018 C01B C013 -8.2(4) . . . . ?
C00S C018 C01B C01M 169.6(3) . . . . ?
C00S C021 C02C C035 -0.3(7) . . . . ?
C00S C025 C02L C035 -0.3(7) . . . . ?
C00T C00K C01D C012 0.9(6) . . . . ?
C00T C00N C019 C012 1.0(6) . . . . ?
C00T C00O C00P N007 177.9(3) . . . . ?
C00T C00O C00P C00M -0.1(5) . . . . ?
C00U C00M C00P N007 0.5(4) . . . . ?
C00U C00M C00P C00O 178.9(3) . . . . ?
C00U C01C C02B C034 -176.3(4) . . . . ?
C00U C01C C02E C02N 176.5(4) . . . . ?
C00V C00A C00F C00B -172.8(3) . . . . ?
C00V C00A C00F C00C 1.7(6) . . . . ?
C00V C00Q C01J C01A 1.9(5) . . . . ?
C00V C00Q C01J C01H -174.2(3) . . . . ?
C00V C00Y C016 N005 -2.9(4) . . . . ?
C00V C00Y C01K C01A -2.6(5) . . . . ?
C00V C00Y C01K C00I 172.9(3) . . . . ?
C00W C00J C018 C00S -165.6(3) . . . . ?
C00W C00J C018 C01B 5.6(4) . . . . ?
C00W C01E C01M C01B 2.4(5) . . . . ?
C00W C01E C01M C01N 176.6(3) . . . . ?
C00W C01E C014 C02G 119.9(4) . . . . ?
C00W C01E C014 C02S -58.1(5) . . . . ?
C00W C01E C014 C15 52(2) . . . . ?
C00W C01E C014 C20 -129(2) . . . . ?
C00X C00B C00F C00A 175.5(3) . . . . ?
C00X C00B C00F C00C 0.4(5) . . . . ?
C00X C010 C011 C029 -18.7(6) . . . . ?
C00X C010 C011 C02H 162.2(4) . . . . ?
C00Y C01K C00I C022 129.2(4) . . . . ?
C00Y C01K C00I C02W -53.4(4) . . . . ?
C00Y C01K C00I C9 -113(2) . . . . ?
C00Y C01K C00I C13 66(2) . . . . ?
C00Z N008 C00B C00F 179.4(3) . . . . ?
C00Z N008 C00B C00X 0.5(4) . . . . ?
C00Z N008 B03C F1 70.9(5) . . . . ?
C00Z N008 B03C F -52.8(5) . . . . ?
C00Z N008 B03C N005 -170.5(3) . . . . ?
C00Z C010 C011 C029 160.2(4) . . . . ?
C00Z C010 C011 C02H -18.9(6) . . . . ?
C010 C011 C029 C031 -179.8(4) . . . . ?
C010 C011 C02H C02Q 178.6(4) . . . . ?
C011 C029 C031 C02I 1.9(6) . . . . ?
C011 C02H C02Q C02I 0.6(6) . . . . ?
C013 C01B C01M C01E 176.0(3) . . . . ?
C013 C01B C01M C01N 1.9(4) . . . . ?
C013 C023 C028 C038 -0.4(7) . . . . ?
C013 C032 C039 C038 -0.3(8) . . . . ?
C016 N005 C00A C00F -167.5(3) . . . . ?
C016 N005 C00A C00V 4.4(4) . . . . ?
C016 N005 B03C F1 -73.0(4) . . . . ?
C016 N005 B03C F 46.7(4) . . . . ?
C016 N005 B03C N008 166.4(3) . . . . ?
C016 C00Y C01K C01A 175.7(3) . . . . ?
C016 C00Y C01K C00I -8.7(5) . . . . ?
C017 C00C C00F C00A -80.0(4) . . . . ?
C017 C00C C00F C00B 94.8(4) . . . . ?
C017 C00C C00G C01L 1.5(5) . . . . ?
C017 C00C C00G C01Y -179.2(4) . . . . ?
C018 C00J C00W C00E 176.1(3) . . . . ?
C018 C00J C00W C01E -5.1(5) . . . . ?
C018 C00S C021 C02C -165.6(4) . . . . ?
C018 C00S C025 C02L 166.4(4) . . . . ?
C018 C01B C01M C01E -1.7(5) . . . . ?
C018 C01B C01M C01N -175.9(3) . . . . ?
C019 C00N C00T C00K -0.7(5) . . . . ?
C019 C00N C00T C00O -173.3(3) . . . . ?
C019 C012 C01D C00K -0.7(6) . . . . ?
C01A C01K C00I C022 -55.5(5) . . . . ?
C01A C01K C00I C02W 121.8(4) . . . . ?
C01A C01K C00I C9 62(2) . . . . ?
C01A C01K C00I C13 -118(2) . . . . ?
C01A C01R C01W C01P 179.9(4) . . . . ?
C01A C01R C026 C030 -179.7(3) . . . . ?
C01B C013 C023 C028 -178.4(4) . . . . ?
C01B C013 C032 C039 178.7(4) . . . . ?
C01B C01M C01N C02A 100.9(4) . . . . ?
C01B C01M C01N C033 -79.5(5) . . . . ?
C01C C02B C034 C02J -0.2(7) . . . . ?
C01C C02E C02N C02J -0.1(6) . . . . ?
C01D C00K C00T C00N -0.2(5) . . . . ?
C01D C00K C00T C00O 172.4(3) . . . . ?
C01D C012 C019 C00N -0.2(6) . . . . ?
C01E C01M C01N C02A -73.3(5) . . . . ?
C01E C01M C01N C033 106.3(4) . . . . ?
C01E C014 C20 C17 -179.5(3) . . . . ?
C01F C00L C00Q C00V -75.7(5) . . . . ?
C01F C00L C00Q C01J 99.2(4) . . . . ?
C01F C00L C01I C027 -3.2(5) . . . . ?
C01G C015 C01L C00G 0.4(6) . . . . ?
C01H C00D C01Z C02V 0.0(6) . . . . ?
C01H C02K C03B C02V 0.8(7) . . . . ?
C01I C00L C00Q C00V 116.4(4) . . . . ?
C01I C00L C00Q C01J -68.7(4) . . . . ?
C01I C00L C01F C020 3.3(5) . . . . ?
C01J C00Q C00V C00A 177.1(3) . . . . ?
C01J C00Q C00V C00Y -4.6(4) . . . . ?
C01J C01A C01K C00Y -0.3(4) . . . . ?
C01J C01A C01K C00I -175.7(3) . . . . ?
C01J C01A C01R C01W -65.3(5) . . . . ?
C01J C01A C01R C026 115.9(4) . . . . ?
C01J C01H C02K C03B -177.8(4) . . . . ?
C01K C00Y C016 N005 178.6(3) . . . . ?
C01K C01A C01J C00Q 0.6(5) . . . . ?
C01K C01A C01J C01H 176.8(3) . . . . ?
C01K C01A C01R C01W 116.3(4) . . . . ?
C01K C01A C01R C026 -62.5(5) . . . . ?
C01L C015 C01G C017 0.3(6) . . . . ?
C01M C01E C014 C02G -57.0(5) . . . . ?
C01M C01E C014 C02S 125.0(4) . . . . ?
C01M C01E C014 C15 -125(2) . . . . ?
C01M C01E C014 C20 55(2) . . . . ?
C01M C01N C02A C02X 179.1(4) . . . . ?
C01M C01N C033 C02Y -178.7(4) . . . . ?
C01N C02A C02X C01Q -1.4(7) . . . . ?
C01P C01T C02Z C03E -16.4(6) . . . . ?
C01P C01T C02Z C03G 103.7(5) . . . . ?
C01P C01T C02Z C03S -138.1(5) . . . . ?
C01P C01T C030 C026 -2.6(6) . . . . ?
C01Q C02Y C033 C01N 0.6(7) . . . . ?
C01R C01A C01J C00Q -177.8(3) . . . . ?
C01R C01A C01J C01H -1.6(4) . . . . ?
C01R C01A C01K C00Y 178.1(3) . . . . ?
C01R C01A C01K C00I 2.7(5) . . . . ?
C01R C026 C030 C01T 0.6(6) . . . . ?
C01S C00N C00T C00K 179.4(4) . . . . ?
C01S C00N C00T C00O 6.8(5) . . . . ?
C01S C00N C019 C012 -179.2(4) . . . . ?
C01T C01P C01W C01R -1.0(6) . . . . ?
C01V C00R C12 C13 -177.5(4) . . . . ?
C01W C01P C01T C02Z -175.5(4) . . . . ?
C01W C01P C01T C030 2.8(6) . . . . ?
C01W C01R C026 C030 1.4(6) . . . . ?
C01X C00K C00T C00N 179.7(4) . . . . ?
C01X C00K C00T C00O -7.7(5) . . . . ?
C01X C00K C01D C012 -178.9(4) . . . . ?
C01Y C00G C01L C015 179.3(4) . . . . ?
C01Z C00D C01H C01J 177.4(3) . . . . ?
C01Z C00D C01H C02K -1.5(6) . . . . ?
C01Z C02V C03B C02K -2.2(7) . . . . ?
C01Z C02V C03O C03W 127.1(9) . . . . ?
C01Z C02V C03O C03Y -111.5(8) . . . . ?
C01Z C02V C03O C03Z 4.6(13) . . . . ?
C01Z C02V C10 C8 52(4) . . . . ?
C01Z C02V C10 C7 -70(3) . . . . ?
C01Z C02V C10 C14 167(2) . . . . ?
C020 C01U C027 C01I 3.7(6) . . . . ?
C020 C01U C03A C03N 177.1(5) . . . . ?
C020 C01U C03A C03R -63.9(6) . . . . ?
C020 C01U C03A C03U 59.1(6) . . . . ?
C021 C00S C018 C00J -121.5(4) . . . . ?
C021 C00S C018 C01B 67.4(4) . . . . ?
C021 C00S C025 C02L -3.1(6) . . . . ?
C021 C02C C035 C02L -3.1(7) . . . . ?
C021 C02C C035 C03K 175.0(5) . . . . ?
C021 C02C C035 C18 -178.3(14) . . . . ?
C022 C02P C00R C01V -174.7(4) . . . . ?
C022 C02P C00R C02M 2.3(6) . . . . ?
C023 C013 C01B C018 83.1(4) . . . . ?
C023 C013 C01B C01M -94.7(4) . . . . ?
C023 C013 C032 C039 -0.3(7) . . . . ?
C023 C028 C038 C039 -0.3(7) . . . . ?
C023 C028 C038 C03H 179.0(5) . . . . ?
C024 C015 C01G C017 -178.6(4) . . . . ?
C024 C015 C01L C00G 179.4(4) . . . . ?
C025 C00S C018 C00J 69.6(5) . . . . ?
C025 C00S C018 C01B -101.5(4) . . . . ?
C025 C00S C021 C02C 3.4(6) . . . . ?
C025 C02L C035 C02C 3.4(7) . . . . ?
C025 C02L C035 C03K -174.6(5) . . . . ?
C025 C02L C035 C18 -179.7(9) . . . . ?
C026 C01R C01W C01P -1.2(6) . . . . ?
C027 C01U C020 C01F -3.6(6) . . . . ?
C027 C01U C03A C03N -5.4(6) . . . . ?
C027 C01U C03A C03R 113.5(6) . . . . ?
C027 C01U C03A C03U -123.5(5) . . . . ?
C028 C038 C039 C032 0.6(8) . . . . ?
C028 C038 C03H C1 46.6(11) . . . . ?
C028 C038 C03H C2 -5.3(11) . . . . ?
C028 C038 C03H C3 -70.4(8) . . . . ?
C028 C038 C03H C4 103.5(8) . . . . ?
C028 C038 C03H C5 -137.0(11) . . . . ?
C028 C038 C03H C6 177.6(8) . . . . ?
C029 C011 C02H C02Q -0.5(6) . . . . ?
C02A C01N C033 C02Y 0.9(6) . . . . ?
C02B C01C C02E C02N -0.9(6) . . . . ?
C02C C035 C03K C03V 0.3(8) . . . . ?
C02C C035 C03K C03X 119.3(7) . . . . ?
C02C C035 C03K C24 -142.8(19) . . . . ?
C02C C035 C18 C03T -89(2) . . . . ?
C02C C035 C18 C21 150(2) . . . . ?
C02C C035 C18 C19 36(3) . . . . ?
C02D C01Q C02X C02A -176.8(4) . . . . ?
C02D C01Q C02Y C033 177.2(4) . . . . ?
C02E C01C C02B C034 1.1(6) . . . . ?
C02F C02S C014 C01E 178.2(3) . . . . ?
C02F C02S C014 C02G 0.3(6) . . . . ?
C02G C037 C01O C02F 0.1(6) . . . . ?
C02G C037 C01O C02U 176.9(4) . . . . ?
C02H C011 C029 C031 -0.7(6) . . . . ?
C02K C01H C01J C00Q 108.5(4) . . . . ?
C02K C01H C01J C01A -67.7(4) . . . . ?
C02L C035 C03K C03V 178.3(6) . . . . ?
C02L C035 C03K C03X -62.8(8) . . . . ?
C02L C035 C03K C24 35(2) . . . . ?
C02L C035 C18 C03T 95(2) . . . . ?
C02L C035 C18 C21 -26(2) . . . . ?
C02L C035 C18 C19 -139(2) . . . . ?
C02M C02W C00I C01K -175.7(3) . . . . ?
C02M C02W C00I C022 1.8(6) . . . . ?
C02N C02J C034 C02B -0.8(7) . . . . ?
C02O C017 C01G C015 179.4(4) . . . . ?
C02P C022 C00I C01K 175.5(3) . . . . ?
C02P C022 C00I C02W -1.9(6) . . . . ?
C02Q C02I C031 C029 -1.7(6) . . . . ?
C02R C012 C019 C00N -179.1(4) . . . . ?
C02R C012 C01D C00K 178.2(4) . . . . ?
C02S C02F C01O C02U -176.6(4) . . . . ?
C02S C02F C01O C037 0.2(6) . . . . ?
B02T N006 C009 C00J 169.6(3) . . . . ?
B02T N006 C009 C00O -20.1(5) . . . . ?
B02T N006 C00E C00W -171.9(3) . . . . ?
B02T N007 C00H C00U 179.5(3) . . . . ?
B02T N007 C00P C00M -179.9(3) . . . . ?
B02T N007 C00P C00O 1.7(5) . . . . ?
C02W C02M C00R C01V 174.6(3) . . . . ?
C02W C02M C00R C02P -2.4(6) . . . . ?
C02X C01Q C02D C036 -12.0(6) . . . . ?
C02X C01Q C02D C03D -134.1(4) . . . . ?
C02X C01Q C02D C03J 107.9(5) . . . . ?
C02X C01Q C02Y C033 -2.5(6) . . . . ?
C02Y C01Q C02D C036 168.3(4) . . . . ?
C02Y C01Q C02D C03D 46.3(5) . . . . ?
C02Y C01Q C02D C03J -71.8(5) . . . . ?
C02Y C01Q C02X C02A 2.8(6) . . . . ?
C02Z C01T C030 C026 175.8(4) . . . . ?
C030 C01T C02Z C03E 165.3(4) . . . . ?
C030 C01T C02Z C03G -74.6(5) . . . . ?
C030 C01T C02Z C03S 43.6(6) . . . . ?
C031 C02I C02Q C02H 0.5(6) . . . . ?
C032 C013 C01B C018 -95.9(4) . . . . ?
C032 C013 C01B C01M 86.3(4) . . . . ?
C032 C013 C023 C028 0.6(6) . . . . ?
C033 C01N C02A C02X -0.6(6) . . . . ?
C034 C02J C02N C02E 1.0(7) . . . . ?
C037 C02G C014 C01E -178.0(4) . . . . ?
C037 C02G C014 C02S 0.1(6) . . . . ?
C039 C038 C03H C1 -134.1(10) . . . . ?
C039 C038 C03H C2 173.9(10) . . . . ?
C039 C038 C03H C3 108.8(7) . . . . ?
C039 C038 C03H C4 -77.3(9) . . . . ?
C039 C038 C03H C5 42.3(12) . . . . ?
C039 C038 C03H C6 -3.1(10) . . . . ?
C03A C01U C020 C01F 174.0(4) . . . . ?
C03A C01U C027 C01I -173.7(4) . . . . ?
C03B C02V C03O C03W -57.1(11) . . . . ?
C03B C02V C03O C03Y 64.3(10) . . . . ?
C03B C02V C03O C03Z -179.6(8) . . . . ?
C03B C02V C10 C8 -118(3) . . . . ?
C03B C02V C10 C7 120(3) . . . . ?
C03B C02V C10 C14 -2(3) . . . . ?
B03C N005 C00A C00F 16.3(5) . . . . ?
B03C N005 C00A C00V -171.8(3) . . . . ?
B03C N005 C016 C00Y 175.4(3) . . . . ?
B03C N008 C00B C00F -0.3(5) . . . . ?
B03C N008 C00B C00X -179.2(3) . . . . ?
B03C N008 C00Z C010 179.4(3) . . . . ?
C03F C01V C00R C02M 30.3(5) . . . . ?
C03F C01V C00R C02P -152.8(4) . . . . ?
C03F C01V C00R C11 91(2) . . . . ?
C03F C01V C00R C12 -91(2) . . . . ?
C03H C038 C039 C032 -178.7(5) . . . . ?
C03I C02U C01O C02F 92.5(5) . . . . ?
C03I C02U C01O C037 -84.2(5) . . . . ?
C03I C02U C01O C16 -16(2) . . . . ?
C03I C02U C01O C17 163(2) . . . . ?
C03L C01V C00R C02M 150.5(4) . . . . ?
C03L C01V C00R C02P -32.5(5) . . . . ?
C03L C01V C00R C11 -149(2) . . . . ?
C03L C01V C00R C12 29(2) . . . . ?
C03M C02U C01O C02F -26.2(6) . . . . ?
C03M C02U C01O C037 157.1(5) . . . . ?
C03M C02U C01O C16 -135(2) . . . . ?
C03M C02U C01O C17 44(2) . . . . ?
C03O C02V C03B C02K -178.4(7) . . . . ?
C03P C01V C00R C02M -88.5(5) . . . . ?
C03P C01V C00R C02P 88.5(5) . . . . ?
C03P C01V C00R C11 -28(2) . . . . ?
C03P C01V C00R C12 150(2) . . . . ?
C03Q C02U C01O C02F -151.4(5) . . . . ?
C03Q C02U C01O C037 31.9(6) . . . . ?
C03Q C02U C01O C16 100(2) . . . . ?
C03Q C02U C01O C17 -81(2) . . . . ?
C10 C02V C03B C02K 167.8(15) . . . . ?
C9 C11 C00R C01V 177.7(3) . . . . ?
C9 C11 C00R C12 0.0 . . . . ?
C11 C9 C00I C01K 179.5(3) . . . . ?
C11 C9 C00I C13 0.0 . . . . ?
C11 C00R C12 C13 0.0 . . . . ?
C00R C02M C02W C00I 0.4(6) . . . . ?
C00R C12 C13 C00I 0.0 . . . . ?
C12 C13 C00I C01K -179.5(4) . . . . ?
C12 C13 C00I C9 0.0 . . . . ?
C00I C022 C02P C00R -0.2(6) . . . . ?
C00I C9 C11 C00R 0.0 . . . . ?
C16 C15 C014 C01E 179.5(3) . . . . ?
C16 C15 C014 C20 0.0 . . . . ?
C15 C16 C01O C02U 179.0(3) . . . . ?
C15 C16 C01O C17 0.0 . . . . ?
C15 C014 C20 C17 0.0 . . . . ?
C014 C01E C01M C01B 179.4(3) . . . . ?
C014 C01E C01M C01N -6.5(5) . . . . ?
C014 C02G C037 C01O -0.2(6) . . . . ?
C014 C20 C17 C01O 0.0 . . . . ?
C20 C17 C01O C02U -179.0(3) . . . . ?
C20 C17 C01O C16 0.0 . . . . ?
C01O C02F C02S C014 -0.4(6) . . . . ?
C01O C16 C15 C014 0.0 . . . . ?

loop_
_twin_individual_id
_twin_individual_mass_fraction_refined
1 0.8690(11)
2 0.1310(11)
